data_7126077
loop_
_publ_author_name
'Li, Xiaomeng'
'Yao, Yang-Rong'
'Yang, Wei'
'Zhuang, Jiaxin'
'Echegoyen, Luis'
'Chen, Ning'

_publ_section_title
;
 Crystallographic and spectroscopic characterization of a mixed
 actinide-lanthanide carbide cluster stabilized inside an
 I<sub>h</sub>(7)-C<sub>80</sub> fullerene cage.
;
_journal_issue 27
_journal_name_full 'Chemical communications (Cambridge, England)'
_journal_page_first 3867
_journal_page_last 3870
_journal_paper_doi 10.1039/d0cc00133c
_journal_volume 56
_journal_year 2020
_chemical_formula_moiety 'C81 Sc1.75 U0.88, 4(C3 H3), C36 H44 N4 Ni'
_chemical_formula_sum 'C129 H56 N4 Ni Sc1.75 U0.88'
_chemical_formula_weight 2007.91
_space_group_crystal_system monoclinic
_space_group_IT_number 15
_space_group_name_Hall '-C 2yc'
_space_group_name_H-M_alt 'C 1 2/c 1'
_atom_sites_solution_hydrogens geom
_atom_sites_solution_primary dual
_audit_creation_date 2019-11-08
_audit_creation_method
;
Olex2 1.2
(compiled 2017.08.10 svn.r3458 for OlexSys, GUI svn.r5381)
;
_audit_update_record
;
2019-11-13 deposited with the CCDC.	2020-02-27 downloaded from the CCDC.
;
_cell_angle_alpha 90
_cell_angle_beta 95.3650(10)
_cell_angle_gamma 90
_cell_formula_units_Z 8
_cell_length_a 25.2486(5)
_cell_length_b 15.0232(3)
_cell_length_c 39.5120(8)
_cell_measurement_reflns_used 9761
_cell_measurement_temperature 273(2)
_cell_measurement_theta_max 28.56
_cell_measurement_theta_min 2.26
_cell_volume 14921.8(5)
_computing_cell_refinement 'SAINT V8.35A (?, 2016)'
_computing_data_reduction 'SAINT V8.35A (?, 2016)'
_computing_molecular_graphics 'Olex2 (Dolomanov et al., 2009)'
_computing_publication_material 'Olex2 (Dolomanov et al., 2009)'
_computing_structure_refinement 'ShelXL (Sheldrick, 2015)'
_computing_structure_solution 'ShelXT (Sheldrick, 2015)'
_diffrn_ambient_temperature 273.15
_diffrn_measured_fraction_theta_full 0.994
_diffrn_measured_fraction_theta_max 0.994
_diffrn_measurement_device_type 'Bruker MX300-HE CCD'
_diffrn_measurement_method '\w scans'
_diffrn_radiation_type synchrotron
_diffrn_radiation_wavelength 0.77491
_diffrn_reflns_av_R_equivalents 0.0525
_diffrn_reflns_av_unetI/netI 0.0359
_diffrn_reflns_Laue_measured_fraction_full 0.994
_diffrn_reflns_Laue_measured_fraction_max 0.994
_diffrn_reflns_limit_h_max 31
_diffrn_reflns_limit_h_min -31
_diffrn_reflns_limit_k_max 18
_diffrn_reflns_limit_k_min -18
_diffrn_reflns_limit_l_max 48
_diffrn_reflns_limit_l_min -48
_diffrn_reflns_number 81652
_diffrn_reflns_point_group_measured_fraction_full 0.994
_diffrn_reflns_point_group_measured_fraction_max 0.994
_diffrn_reflns_theta_full 27.707
_diffrn_reflns_theta_max 28.573
_diffrn_reflns_theta_min 1.722
_diffrn_standards_number 0
_exptl_absorpt_coefficient_mu 1.549
_exptl_absorpt_correction_T_max 0.857
_exptl_absorpt_correction_T_min 0.800
_exptl_absorpt_correction_type multi-scan
_exptl_absorpt_process_details
'SADABS-2014/5 (Bruker,2014/5) was used for absorption correction. wR2(int) was 0.1765 before and 0.1064 after correction. The Ratio of minimum to maximum transmission is 0.5144. The \l/2 correction factor is Not present.'
_exptl_crystal_colour 'clear dark black'
_exptl_crystal_colour_lustre clear
_exptl_crystal_colour_modifier dark
_exptl_crystal_colour_primary black
_exptl_crystal_density_diffrn 1.788
_exptl_crystal_description block
_exptl_crystal_F_000 8028
_exptl_crystal_size_max 0.15
_exptl_crystal_size_mid 0.12
_exptl_crystal_size_min 0.1
_refine_diff_density_max 1.314
_refine_diff_density_min -0.761
_refine_diff_density_rms 0.164
_refine_ls_extinction_method none
_refine_ls_goodness_of_fit_ref 1.038
_refine_ls_hydrogen_treatment constr
_refine_ls_matrix_type full
_refine_ls_number_parameters 1327
_refine_ls_number_reflns 14620
_refine_ls_number_restraints 852
_refine_ls_restrained_S_all 1.108
_refine_ls_R_factor_all 0.0828
_refine_ls_R_factor_gt 0.0724
_refine_ls_shift/su_max 0.002
_refine_ls_shift/su_mean 0.000
_refine_ls_structure_factor_coef Fsqd
_refine_ls_weighting_details 'w=1/[\s^2^(Fo^2^)+(0.1054P)^2^+193.9480P] where P=(Fo^2^+2Fc^2^)/3'
_refine_ls_weighting_scheme calc
_refine_ls_wR_factor_gt 0.1897
_refine_ls_wR_factor_ref 0.1994
_reflns_Friedel_coverage 0.000
_reflns_number_gt 12351
_reflns_number_total 14620
_reflns_threshold_expression 'I > 2\s(I)'
_cod_data_source_file d0cc00133c2.cif
_cod_data_source_block sc2uc81
_cod_depositor_comments 'Adding full bibliography for 7126077.cif.'
_cod_database_code 7126077
_shelx_shelxl_version_number 2018/1
_shelx_space_group_comment
;
The symmetry employed for this shelxl refinement is uniquely defined
by the following loop, which should always be used as a source of
symmetry information in preference to the above space-group names.
They are only intended as comments.
;
_shelx_estimated_absorpt_t_max 0.861
_shelx_estimated_absorpt_t_min 0.801
_olex2_refinement_description
;
1. Fixed Uiso
 At 1.2 times of:
  All C(H) groups, All C(H,H) groups
 At 1.5 times of:
  All C(H,H,H) groups
2. Uiso/Uaniso restraints and constraints
U1 \\sim Sc1 \\sim Sc2 \\sim U2 \\sim Sc3 \\sim Sc4 \\sim U3 \\sim Sc5 \\sim
Sc6 \\sim U4 \\sim Sc7 \\sim Sc8: within 2A with sigma of 0.003 and sigma for
terminal atoms of 0.006
C1 \\sim C2 \\sim C3 \\sim C4 \\sim C5 \\sim C6 \\sim C7 \\sim C8 \\sim C9
\\sim C10 \\sim C11 \\sim C12 \\sim C13 \\sim C14 \\sim C15 \\sim C16 \\sim C17
\\sim C18 \\sim C19 \\sim C20 \\sim C21 \\sim C22 \\sim C23 \\sim C24 \\sim C25
\\sim C26 \\sim C27 \\sim C28 \\sim C29 \\sim C30 \\sim C31 \\sim C32 \\sim C33
\\sim C34 \\sim C35 \\sim C36 \\sim C37 \\sim C38 \\sim C39 \\sim C40 \\sim C41
\\sim C42 \\sim C43 \\sim C44 \\sim C45 \\sim C46 \\sim C47 \\sim C48 \\sim C49
\\sim C50 \\sim C51 \\sim C52 \\sim C53 \\sim C54 \\sim C55 \\sim C56 \\sim C57
\\sim C58 \\sim C59 \\sim C60 \\sim C61 \\sim C62 \\sim C63 \\sim C64 \\sim C65
\\sim C66 \\sim C67 \\sim C68 \\sim C69 \\sim C70 \\sim C71 \\sim C72 \\sim C73
\\sim C74 \\sim C75 \\sim C76 \\sim C77 \\sim C78 \\sim C79 \\sim C80: within
2A with sigma of 0.003 and sigma for terminal atoms of 0.006
Uanis(Sc1) \\sim Ueq, Uanis(C31P) \\sim Ueq, Uanis(Sc3) \\sim Ueq, Uanis(C4P)
\\sim Ueq: with sigma of 0.001 and sigma for terminal atoms of 0.002
3. Others
 2*[Sof(C1)+Sof(C2)+Sof(C3)+Sof(C4)+Sof(C5)+Sof(C6)+Sof(C7)+Sof(C8)+Sof(C9)+
 Sof(C10)+Sof(C11)+Sof(C12)+Sof(C13)+Sof(C14)+Sof(C15)+Sof(C16)+Sof(C17)+
 Sof(C18)+Sof(C19)+Sof(C20)+Sof(C21)+Sof(C22)+Sof(C23)+Sof(C24)+Sof(C25)+
 Sof(C26)+Sof(C27)+Sof(C28)+Sof(C29)+Sof(C30)+Sof(C31)+Sof(C32)+Sof(C33)+
 Sof(C34)+Sof(C35)+Sof(C36)+Sof(C37)+Sof(C38)+Sof(C39)+Sof(C40)+Sof(C41)+
 Sof(C42)+Sof(C43)+Sof(C44)+Sof(C45)+Sof(C46)+Sof(C47)+Sof(C48)+Sof(C49)+
 Sof(C50)+Sof(C51)+Sof(C52)+Sof(C53)+Sof(C54)+Sof(C55)+Sof(C56)+Sof(C57)+
 Sof(C58)+Sof(C59)+Sof(C60)+Sof(C61)+Sof(C62)+Sof(C63)+Sof(C64)+Sof(C65)+
 Sof(C66)+Sof(C67)+Sof(C68)+Sof(C69)+Sof(C70)+Sof(C71)+Sof(C72)+Sof(C73)+
 Sof(C74)+Sof(C75)+Sof(C76)+Sof(C77)+Sof(C78)+Sof(C79)+Sof(C80)+Sof(C81)+
 Sof(C10S)+Sof(H10S)+Sof(C11S)+Sof(H11S)+Sof(C12S)+Sof(H12S)+Sof(C7S)+Sof(H7S)+
 Sof(C8S)+Sof(H8S)+Sof(C9S)+Sof(H9S)+Sof(Ni1P)+Sof(N1P)+Sof(N2P)+Sof(N3P)+
 Sof(N4P)+Sof(C1P)+Sof(C2P)+Sof(C3P)+Sof(C4P)+Sof(C5P)+Sof(H5P)+Sof(C6P)+
 Sof(C7P)+Sof(C8P)+Sof(C9P)+Sof(C10P)+Sof(H10P)+Sof(C11P)+Sof(C12P)+Sof(C13P)+
 Sof(C14P)+Sof(C15P)+Sof(H15P)+Sof(C16P)+Sof(C17P)+Sof(C18P)+Sof(C19P)+
 Sof(C20P)+Sof(H20P)+Sof(C21P)+Sof(H21A)+Sof(H21B)+Sof(C22P)+Sof(H22A)+
 Sof(H22B)+Sof(H22C)+Sof(C23P)+Sof(H23A)+Sof(H23B)+Sof(C24P)+Sof(H24A)+
 Sof(H24B)+Sof(H24C)+Sof(C25P)+Sof(H25A)+Sof(H25B)+Sof(C26P)+Sof(H26A)+
 Sof(H26B)+Sof(H26C)+Sof(C27P)+Sof(H27A)+Sof(H27B)+Sof(C28P)+Sof(H28A)+
 Sof(H28B)+Sof(H28C)+Sof(C29P)+Sof(H29A)+Sof(H29B)+Sof(C30P)+Sof(H30A)+
 Sof(H30B)+Sof(H30C)+Sof(C31P)+Sof(H31A)+Sof(H31B)+Sof(C32P)+Sof(H32A)+
 Sof(H32B)+Sof(H32C)+Sof(C33P)+Sof(H33A)+Sof(H33B)+Sof(C34P)+Sof(H34A)+
 Sof(H34B)+Sof(H34C)+Sof(C35P)+Sof(H35A)+Sof(H35B)+Sof(C36P)+Sof(H36A)+
 Sof(H36B)+Sof(H36C)+Sof(C1S)+Sof(H1S)+Sof(C2S)+Sof(H2S)+Sof(C3S)+Sof(H3S)+
 Sof(C4S)+Sof(H4S)+Sof(C5S)+Sof(H5S)+Sof(C6S)+Sof(H6S)+Sof(Q1)+Sof(Q2)+Sof(Q3)+
 Sof(Q4)+Sof(Q5)+Sof(Q6)+Sof(Q7)+Sof(Q8)+Sof(Q9)+Sof(Q10)+Sof(Q11)+Sof(Q12)+
 Sof(Q13)+Sof(Q14)+Sof(Q15)+Sof(Q16)+Sof(Q17)+Sof(Q18)+Sof(Q19)+Sof(Q20)]+3*
 [Sof(C1)+Sof(C2)+Sof(C3)+Sof(C4)+Sof(C5)+Sof(C6)+Sof(C7)+Sof(C8)+Sof(C9)+
 Sof(C10)+Sof(C11)+Sof(C12)+Sof(C13)+Sof(C14)+Sof(C15)+Sof(C16)+Sof(C17)+
 Sof(C18)+Sof(C19)+Sof(C20)+Sof(C21)+Sof(C22)+Sof(C23)+Sof(C24)+Sof(C25)+
 Sof(C26)+Sof(C27)+Sof(C28)+Sof(C29)+Sof(C30)+Sof(C31)+Sof(C32)+Sof(C33)+
 Sof(C34)+Sof(C35)+Sof(C36)+Sof(C37)+Sof(C38)+Sof(C39)+Sof(C40)+Sof(C41)+
 Sof(C42)+Sof(C43)+Sof(C44)+Sof(C45)+Sof(C46)+Sof(C47)+Sof(C48)+Sof(C49)+
 Sof(C50)+Sof(C51)+Sof(C52)+Sof(C53)+Sof(C54)+Sof(C55)+Sof(C56)+Sof(C57)+
 Sof(C58)+Sof(C59)+Sof(C60)+Sof(C61)+Sof(C62)+Sof(C63)+Sof(C64)+Sof(C65)+
 Sof(C66)+Sof(C67)+Sof(C68)+Sof(C69)+Sof(C70)+Sof(C71)+Sof(C72)+Sof(C73)+
 Sof(C74)+Sof(C75)+Sof(C76)+Sof(C77)+Sof(C78)+Sof(C79)+Sof(C80)+Sof(C81)+
 Sof(C10S)+Sof(H10S)+Sof(C11S)+Sof(H11S)+Sof(C12S)+Sof(H12S)+Sof(C7S)+Sof(H7S)+
 Sof(C8S)+Sof(H8S)+Sof(C9S)+Sof(H9S)+Sof(Ni1P)+Sof(N1P)+Sof(N2P)+Sof(N3P)+
 Sof(N4P)+Sof(C1P)+Sof(C2P)+Sof(C3P)+Sof(C4P)+Sof(C5P)+Sof(H5P)+Sof(C6P)+
 Sof(C7P)+Sof(C8P)+Sof(C9P)+Sof(C10P)+Sof(H10P)+Sof(C11P)+Sof(C12P)+Sof(C13P)+
 Sof(C14P)+Sof(C15P)+Sof(H15P)+Sof(C16P)+Sof(C17P)+Sof(C18P)+Sof(C19P)+
 Sof(C20P)+Sof(H20P)+Sof(C21P)+Sof(H21A)+Sof(H21B)+Sof(C22P)+Sof(H22A)+
 Sof(H22B)+Sof(H22C)+Sof(C23P)+Sof(H23A)+Sof(H23B)+Sof(C24P)+Sof(H24A)+
 Sof(H24B)+Sof(H24C)+Sof(C25P)+Sof(H25A)+Sof(H25B)+Sof(C26P)+Sof(H26A)+
 Sof(H26B)+Sof(H26C)+Sof(C27P)+Sof(H27A)+Sof(H27B)+Sof(C28P)+Sof(H28A)+
 Sof(H28B)+Sof(H28C)+Sof(C29P)+Sof(H29A)+Sof(H29B)+Sof(C30P)+Sof(H30A)+
 Sof(H30B)+Sof(H30C)+Sof(C31P)+Sof(H31A)+Sof(H31B)+Sof(C32P)+Sof(H32A)+
 Sof(H32B)+Sof(H32C)+Sof(C33P)+Sof(H33A)+Sof(H33B)+Sof(C34P)+Sof(H34A)+
 Sof(H34B)+Sof(H34C)+Sof(C35P)+Sof(H35A)+Sof(H35B)+Sof(C36P)+Sof(H36A)+
 Sof(H36B)+Sof(H36C)+Sof(C1S)+Sof(H1S)+Sof(C2S)+Sof(H2S)+Sof(C3S)+Sof(H3S)+
 Sof(C4S)+Sof(H4S)+Sof(C5S)+Sof(H5S)+Sof(C6S)+Sof(H6S)+Sof(Q1)+Sof(Q2)+Sof(Q3)+
 Sof(Q4)+Sof(Q5)+Sof(Q6)+Sof(Q7)+Sof(Q8)+Sof(Q9)+Sof(Q10)+Sof(Q11)+Sof(Q12)+
 Sof(Q13)+Sof(Q14)+Sof(Q15)+Sof(Q16)+Sof(Q17)+Sof(Q18)+Sof(Q19)+Sof(Q20)]+4*
 [Sof(C1)+Sof(C2)+Sof(C3)+Sof(C4)+Sof(C5)+Sof(C6)+Sof(C7)+Sof(C8)+Sof(C9)+
 Sof(C10)+Sof(C11)+Sof(C12)+Sof(C13)+Sof(C14)+Sof(C15)+Sof(C16)+Sof(C17)+
 Sof(C18)+Sof(C19)+Sof(C20)+Sof(C21)+Sof(C22)+Sof(C23)+Sof(C24)+Sof(C25)+
 Sof(C26)+Sof(C27)+Sof(C28)+Sof(C29)+Sof(C30)+Sof(C31)+Sof(C32)+Sof(C33)+
 Sof(C34)+Sof(C35)+Sof(C36)+Sof(C37)+Sof(C38)+Sof(C39)+Sof(C40)+Sof(C41)+
 Sof(C42)+Sof(C43)+Sof(C44)+Sof(C45)+Sof(C46)+Sof(C47)+Sof(C48)+Sof(C49)+
 Sof(C50)+Sof(C51)+Sof(C52)+Sof(C53)+Sof(C54)+Sof(C55)+Sof(C56)+Sof(C57)+
 Sof(C58)+Sof(C59)+Sof(C60)+Sof(C61)+Sof(C62)+Sof(C63)+Sof(C64)+Sof(C65)+
 Sof(C66)+Sof(C67)+Sof(C68)+Sof(C69)+Sof(C70)+Sof(C71)+Sof(C72)+Sof(C73)+
 Sof(C74)+Sof(C75)+Sof(C76)+Sof(C77)+Sof(C78)+Sof(C79)+Sof(C80)+Sof(C81)+
 Sof(C10S)+Sof(H10S)+Sof(C11S)+Sof(H11S)+Sof(C12S)+Sof(H12S)+Sof(C7S)+Sof(H7S)+
 Sof(C8S)+Sof(H8S)+Sof(C9S)+Sof(H9S)+Sof(Ni1P)+Sof(N1P)+Sof(N2P)+Sof(N3P)+
 Sof(N4P)+Sof(C1P)+Sof(C2P)+Sof(C3P)+Sof(C4P)+Sof(C5P)+Sof(H5P)+Sof(C6P)+
 Sof(C7P)+Sof(C8P)+Sof(C9P)+Sof(C10P)+Sof(H10P)+Sof(C11P)+Sof(C12P)+Sof(C13P)+
 Sof(C14P)+Sof(C15P)+Sof(H15P)+Sof(C16P)+Sof(C17P)+Sof(C18P)+Sof(C19P)+
 Sof(C20P)+Sof(H20P)+Sof(C21P)+Sof(H21A)+Sof(H21B)+Sof(C22P)+Sof(H22A)+
 Sof(H22B)+Sof(H22C)+Sof(C23P)+Sof(H23A)+Sof(H23B)+Sof(C24P)+Sof(H24A)+
 Sof(H24B)+Sof(H24C)+Sof(C25P)+Sof(H25A)+Sof(H25B)+Sof(C26P)+Sof(H26A)+
 Sof(H26B)+Sof(H26C)+Sof(C27P)+Sof(H27A)+Sof(H27B)+Sof(C28P)+Sof(H28A)+
 Sof(H28B)+Sof(H28C)+Sof(C29P)+Sof(H29A)+Sof(H29B)+Sof(C30P)+Sof(H30A)+
 Sof(H30B)+Sof(H30C)+Sof(C31P)+Sof(H31A)+Sof(H31B)+Sof(C32P)+Sof(H32A)+
 Sof(H32B)+Sof(H32C)+Sof(C33P)+Sof(H33A)+Sof(H33B)+Sof(C34P)+Sof(H34A)+
 Sof(H34B)+Sof(H34C)+Sof(C35P)+Sof(H35A)+Sof(H35B)+Sof(C36P)+Sof(H36A)+
 Sof(H36B)+Sof(H36C)+Sof(C1S)+Sof(H1S)+Sof(C2S)+Sof(H2S)+Sof(C3S)+Sof(H3S)+
 Sof(C4S)+Sof(H4S)+Sof(C5S)+Sof(H5S)+Sof(C6S)+Sof(H6S)+Sof(Q1)+Sof(Q2)+Sof(Q3)+
 Sof(Q4)+Sof(Q5)+Sof(Q6)+Sof(Q7)+Sof(Q8)+Sof(Q9)+Sof(Q10)+Sof(Q11)+Sof(Q12)+
 Sof(Q13)+Sof(Q14)+Sof(Q15)+Sof(Q16)+Sof(Q17)+Sof(Q18)+Sof(Q19)+Sof(Q20)]+5*
 [Sof(C1)+Sof(C2)+Sof(C3)+Sof(C4)+Sof(C5)+Sof(C6)+Sof(C7)+Sof(C8)+Sof(C9)+
 Sof(C10)+Sof(C11)+Sof(C12)+Sof(C13)+Sof(C14)+Sof(C15)+Sof(C16)+Sof(C17)+
 Sof(C18)+Sof(C19)+Sof(C20)+Sof(C21)+Sof(C22)+Sof(C23)+Sof(C24)+Sof(C25)+
 Sof(C26)+Sof(C27)+Sof(C28)+Sof(C29)+Sof(C30)+Sof(C31)+Sof(C32)+Sof(C33)+
 Sof(C34)+Sof(C35)+Sof(C36)+Sof(C37)+Sof(C38)+Sof(C39)+Sof(C40)+Sof(C41)+
 Sof(C42)+Sof(C43)+Sof(C44)+Sof(C45)+Sof(C46)+Sof(C47)+Sof(C48)+Sof(C49)+
 Sof(C50)+Sof(C51)+Sof(C52)+Sof(C53)+Sof(C54)+Sof(C55)+Sof(C56)+Sof(C57)+
 Sof(C58)+Sof(C59)+Sof(C60)+Sof(C61)+Sof(C62)+Sof(C63)+Sof(C64)+Sof(C65)+
 Sof(C66)+Sof(C67)+Sof(C68)+Sof(C69)+Sof(C70)+Sof(C71)+Sof(C72)+Sof(C73)+
 Sof(C74)+Sof(C75)+Sof(C76)+Sof(C77)+Sof(C78)+Sof(C79)+Sof(C80)+Sof(C81)+
 Sof(C10S)+Sof(H10S)+Sof(C11S)+Sof(H11S)+Sof(C12S)+Sof(H12S)+Sof(C7S)+Sof(H7S)+
 Sof(C8S)+Sof(H8S)+Sof(C9S)+Sof(H9S)+Sof(Ni1P)+Sof(N1P)+Sof(N2P)+Sof(N3P)+
 Sof(N4P)+Sof(C1P)+Sof(C2P)+Sof(C3P)+Sof(C4P)+Sof(C5P)+Sof(H5P)+Sof(C6P)+
 Sof(C7P)+Sof(C8P)+Sof(C9P)+Sof(C10P)+Sof(H10P)+Sof(C11P)+Sof(C12P)+Sof(C13P)+
 Sof(C14P)+Sof(C15P)+Sof(H15P)+Sof(C16P)+Sof(C17P)+Sof(C18P)+Sof(C19P)+
 Sof(C20P)+Sof(H20P)+Sof(C21P)+Sof(H21A)+Sof(H21B)+Sof(C22P)+Sof(H22A)+
 Sof(H22B)+Sof(H22C)+Sof(C23P)+Sof(H23A)+Sof(H23B)+Sof(C24P)+Sof(H24A)+
 Sof(H24B)+Sof(H24C)+Sof(C25P)+Sof(H25A)+Sof(H25B)+Sof(C26P)+Sof(H26A)+
 Sof(H26B)+Sof(H26C)+Sof(C27P)+Sof(H27A)+Sof(H27B)+Sof(C28P)+Sof(H28A)+
 Sof(H28B)+Sof(H28C)+Sof(C29P)+Sof(H29A)+Sof(H29B)+Sof(C30P)+Sof(H30A)+
 Sof(H30B)+Sof(H30C)+Sof(C31P)+Sof(H31A)+Sof(H31B)+Sof(C32P)+Sof(H32A)+
 Sof(H32B)+Sof(H32C)+Sof(C33P)+Sof(H33A)+Sof(H33B)+Sof(C34P)+Sof(H34A)+
 Sof(H34B)+Sof(H34C)+Sof(C35P)+Sof(H35A)+Sof(H35B)+Sof(C36P)+Sof(H36A)+
 Sof(H36B)+Sof(H36C)+Sof(C1S)+Sof(H1S)+Sof(C2S)+Sof(H2S)+Sof(C3S)+Sof(H3S)+
 Sof(C4S)+Sof(H4S)+Sof(C5S)+Sof(H5S)+Sof(C6S)+Sof(H6S)+Sof(Q1)+Sof(Q2)+Sof(Q3)+
 Sof(Q4)+Sof(Q5)+Sof(Q6)+Sof(Q7)+Sof(Q8)+Sof(Q9)+Sof(Q10)+Sof(Q11)+Sof(Q12)+
 Sof(Q13)+Sof(Q14)+Sof(Q15)+Sof(Q16)+Sof(Q17)+Sof(Q18)+Sof(Q19)+Sof(Q20)]=
 0.000001 with esd of 1
 Sof(U1)=Sof(Sc1)=Sof(Sc2)=FVAR(1)
 Sof(U4)=Sof(Sc7)=Sof(Sc8)=FVAR(2)
 Sof(U2)=Sof(Sc3)=Sof(Sc4)=FVAR(3)
 Sof(U3)=Sof(Sc5)=Sof(Sc6)=FVAR(4)
4.a Secondary CH2 refined with riding coordinates:
 C21P(H21A,H21B), C23P(H23A,H23B), C25P(H25A,H25B), C27P(H27A,H27B), C29P(H29A,
 H29B), C31P(H31A,H31B), C33P(H33A,H33B), C35P(H35A,H35B)
4.b Aromatic/amide H refined with riding coordinates:
 C10S(H10S), C11S(H11S), C12S(H12S), C7S(H7S), C8S(H8S), C9S(H9S), C5P(H5P),
 C10P(H10P), C15P(H15P), C20P(H20P), C1S(H1S), C2S(H2S), C3S(H3S), C4S(H4S),
 C5S(H5S), C6S(H6S)
4.c Idealised Me refined as rotating group:
 C22P(H22A,H22B,H22C), C24P(H24A,H24B,H24C), C26P(H26A,H26B,H26C), C28P(H28A,
 H28B,H28C), C30P(H30A,H30B,H30C), C32P(H32A,H32B,H32C), C34P(H34A,H34B,H34C),
 C36P(H36A,H36B,H36C)
;
_olex2_submission_special_instructions 'No special instructions were received'

loop_
_space_group_symop_operation_xyz
'x, y, z'
'-x, y, -z+1/2'
'x+1/2, y+1/2, z'
'-x+1/2, y+1/2, -z+1/2'
'-x, -y, -z'
'x, -y, z-1/2'
'-x+1/2, -y+1/2, -z'
'x+1/2, -y+1/2, z-1/2'

loop_
_atom_site_label
_atom_site_type_symbol
_atom_site_fract_x
_atom_site_fract_y
_atom_site_fract_z
_atom_site_U_iso_or_equiv
_atom_site_adp_type
_atom_site_occupancy
_atom_site_site_symmetry_order
_atom_site_calc_flag
_atom_site_refinement_flags_posn
_atom_site_refinement_flags_adp
_atom_site_refinement_flags_occupancy
_atom_site_disorder_assembly
_atom_site_disorder_group
C1 C 0.1832(3) 0.5469(5) 0.72559(16) 0.0409(9) Uani 1 1 d . U . . .
C2 C 0.2203(3) 0.6171(5) 0.73276(16) 0.0399(9) Uani 1 1 d . U . . .
C3 C 0.2729(3) 0.6042(4) 0.74920(14) 0.0379(9) Uani 1 1 d . U . . .
C4 C 0.2869(3) 0.5146(4) 0.75826(15) 0.0372(9) Uani 1 1 d . U . . .
C5 C 0.2518(3) 0.4428(4) 0.74933(14) 0.0387(9) Uani 1 1 d . U . . .
C6 C 0.1979(3) 0.4552(5) 0.73293(16) 0.0423(9) Uani 1 1 d . U . . .
C7 C 0.1794(3) 0.3881(5) 0.70865(17) 0.0430(10) Uani 1 1 d . U . . .
C8 C 0.1487(2) 0.4128(5) 0.67777(17) 0.0397(9) Uani 1 1 d . U . . .
C9 C 0.1349(3) 0.5032(4) 0.66767(19) 0.0382(10) Uani 1 1 d . U . . .
C10 C 0.1510(3) 0.5717(5) 0.69273(18) 0.0420(9) Uani 1 1 d . U . . .
C11 C 0.1707(3) 0.6538(5) 0.68178(18) 0.0410(9) Uani 1 1 d . U . . .
C12 C 0.2124(3) 0.6852(4) 0.70634(16) 0.0387(9) Uani 1 1 d . U . . .
C13 C 0.2549(3) 0.7406(4) 0.69782(17) 0.0388(9) Uani 1 1 d . U . . .
C14 C 0.3038(3) 0.7313(4) 0.71542(15) 0.0364(9) Uani 1 1 d . U . . .
C15 C 0.3146(3) 0.6634(4) 0.74109(14) 0.0359(9) Uani 1 1 d . U . . .
C16 C 0.3676(3) 0.6340(4) 0.74045(14) 0.0362(9) Uani 1 1 d . U . . .
C17 C 0.3818(3) 0.5413(4) 0.74772(14) 0.0369(9) Uani 1 1 d . U . . .
C18 C 0.3410(3) 0.4886(4) 0.75764(15) 0.0368(9) Uani 1 1 d . U . . .
C19 C 0.3386(3) 0.3922(4) 0.74783(14) 0.0389(9) Uani 1 1 d . U . . .
C20 C 0.2851(3) 0.3682(4) 0.74268(15) 0.0404(9) Uani 1 1 d . U . . .
C21 C 0.2683(3) 0.3041(4) 0.71766(15) 0.0388(9) Uani 1 1 d . U . . .
C22 C 0.2144(3) 0.3177(4) 0.70163(16) 0.0392(9) Uani 1 1 d . U . . .
C23 C 0.2050(3) 0.2945(4) 0.66655(16) 0.0380(9) Uani 1 1 d . U . . .
C24 C 0.1653(2) 0.3526(4) 0.65093(17) 0.0376(9) Uani 1 1 d . U . . .
C25 C 0.1649(2) 0.3791(4) 0.61611(17) 0.0379(9) Uani 1 1 d . U . . .
C26 C 0.1496(2) 0.4653(5) 0.60748(17) 0.0380(9) Uani 1 1 d . U . . .
C27 C 0.1364(2) 0.5243(5) 0.63263(18) 0.0379(9) Uani 1 1 d . U . . .
C28 C 0.1533(2) 0.6143(5) 0.62229(17) 0.0391(9) Uani 1 1 d . U . . .
C29 C 0.1716(2) 0.6767(4) 0.64743(18) 0.0393(9) Uani 1 1 d . U . . .
C30 C 0.2128(3) 0.7368(4) 0.63862(17) 0.0381(9) Uani 1 1 d . U . . .
C31 C 0.2527(3) 0.7685(4) 0.66309(17) 0.0364(9) Uani 1 1 d . U . . .
C32 C 0.3017(3) 0.7839(4) 0.64749(16) 0.0354(9) Uani 1 1 d . U . . .
C33 C 0.3530(3) 0.7715(4) 0.66424(16) 0.0362(9) Uani 1 1 d . U . . .
C34 C 0.3541(3) 0.7413(4) 0.69945(15) 0.0348(9) Uani 1 1 d . U . . .
C35 C 0.3915(3) 0.6804(4) 0.71545(15) 0.0363(9) Uani 1 1 d . U . . .
C36 C 0.4305(2) 0.6413(4) 0.69546(16) 0.0362(9) Uani 1 1 d . U . . .
C37 C 0.4464(2) 0.5545(4) 0.70419(15) 0.0360(9) Uani 1 1 d . U . . .
C38 C 0.4220(3) 0.5045(4) 0.73017(16) 0.0353(9) Uani 1 1 d . U . . .
C39 C 0.4195(2) 0.4132(4) 0.72068(15) 0.0375(9) Uani 1 1 d . U . . .
C40 C 0.3774(3) 0.3554(4) 0.72829(15) 0.0363(9) Uani 1 1 d . U . . .
C41 C 0.3604(3) 0.2875(4) 0.70428(15) 0.0365(9) Uani 1 1 d . U . . .
C42 C 0.3055(3) 0.2632(4) 0.69914(16) 0.0375(9) Uani 1 1 d . U . . .
C43 C 0.2953(3) 0.2378(4) 0.66403(16) 0.0371(9) Uani 1 1 d . U . . .
C44 C 0.2443(3) 0.2554(4) 0.64742(16) 0.0367(9) Uani 1 1 d . U . . .
C45 C 0.2416(3) 0.2770(4) 0.61190(16) 0.0342(9) Uani 1 1 d . U . . .
C46 C 0.2040(2) 0.3374(4) 0.59606(16) 0.0362(9) Uani 1 1 d . U . . .
C47 C 0.2279(3) 0.3847(4) 0.57062(14) 0.0357(9) Uani 1 1 d . U . . .
C48 C 0.2140(3) 0.4775(5) 0.56357(15) 0.0362(9) Uani 1 1 d . U . . .
C49 C 0.1735(3) 0.5129(4) 0.58094(17) 0.0360(9) Uani 1 1 d . U . . .
C50 C 0.1750(2) 0.6062(4) 0.59084(16) 0.0378(9) Uani 1 1 d . U . . .
C51 C 0.2175(2) 0.6617(4) 0.58306(15) 0.0338(9) Uani 1 1 d . U . . .
C52 C 0.2358(2) 0.7297(4) 0.60706(15) 0.0339(9) Uani 1 1 d . U . . .
C53 C 0.2903(3) 0.7588(4) 0.61149(16) 0.0344(9) Uani 1 1 d . U . . .
C54 C 0.3287(3) 0.7202(4) 0.59212(15) 0.0342(9) Uani 1 1 d . U . . .
C55 C 0.3833(2) 0.7107(4) 0.60883(15) 0.0332(9) Uani 1 1 d . U . . .
C56 C 0.3947(2) 0.7374(4) 0.64492(16) 0.0350(9) Uani 1 1 d . U . . .
C57 C 0.4301(2) 0.6695(4) 0.66127(15) 0.0310(9) Uani 1 1 d . U . . .
C58 C 0.4408(2) 0.6046(4) 0.63525(15) 0.0312(9) Uani 1 1 d . U . . .
C59 C 0.4552(2) 0.5137(4) 0.64480(16) 0.0303(9) Uani 1 1 d . U . . .
C60 C 0.4589(2) 0.4932(4) 0.67915(17) 0.0326(9) Uani 1 1 d . U . . .
C61 C 0.4427(2) 0.4028(4) 0.68923(16) 0.0364(9) Uani 1 1 d . U . . .
C62 C 0.4266(2) 0.3356(4) 0.66442(16) 0.0344(9) Uani 1 1 d . U . . .
C63 C 0.3853(3) 0.2778(4) 0.67303(16) 0.0379(9) Uani 1 1 d . U . . .
C64 C 0.3436(3) 0.2447(4) 0.64776(16) 0.0368(9) Uani 1 1 d . U . . .
C65 C 0.3427(3) 0.2694(4) 0.61240(16) 0.0369(9) Uani 1 1 d . U . . .
C66 C 0.2925(3) 0.2859(4) 0.59572(15) 0.0348(9) Uani 1 1 d . U . . .
C67 C 0.2812(3) 0.3555(4) 0.56993(14) 0.0335(9) Uani 1 1 d . U . . .
C68 C 0.3229(2) 0.4139(4) 0.56224(13) 0.0321(9) Uani 1 1 d . U . . .
C69 C 0.3089(3) 0.5020(4) 0.55302(14) 0.0299(9) Uani 1 1 d . U . . .
C70 C 0.2539(3) 0.5310(4) 0.55361(13) 0.0336(9) Uani 1 1 d . U . . .
C71 C 0.2564(3) 0.6256(4) 0.56369(14) 0.0339(9) Uani 1 1 d . U . . .
C72 C 0.3102(3) 0.6518(4) 0.56847(14) 0.0333(9) Uani 1 1 d . U . . .
C73 C 0.3417(2) 0.5755(4) 0.56210(13) 0.0304(9) Uani 1 1 d . U . . .
C74 C 0.3923(2) 0.5615(4) 0.58191(14) 0.0321(9) Uani 1 1 d . U . . .
C75 C 0.4118(2) 0.6302(4) 0.60470(15) 0.0335(9) Uani 1 1 d . U . . .
C76 C 0.4069(2) 0.4708(4) 0.58984(14) 0.0317(9) Uani 1 1 d . U . . .
C77 C 0.4391(2) 0.4459(4) 0.62051(15) 0.0338(9) Uani 1 1 d . U . . .
C78 C 0.4287(2) 0.3569(4) 0.62870(16) 0.0357(9) Uani 1 1 d . U . . .
C79 C 0.3865(2) 0.3216(4) 0.60336(15) 0.0344(9) Uani 1 1 d . U . . .
C80 C 0.3744(2) 0.3984(4) 0.57938(14) 0.0334(9) Uani 1 1 d . U . . .
C81 C 0.3014(2) 0.5098(3) 0.65419(13) 0.0209(11) Uani 1 1 d . . . . .
U1 U 0.23515(2) 0.49735(4) 0.67835(2) 0.0186(2) Uani 0.588(2) 1 d . U P A 1
Sc1 Sc 0.33753(12) 0.62563(18) 0.64107(7) 0.0111(5) Uani 0.588(2) 1 d . U P A 1
Sc2 Sc 0.34923(17) 0.4094(3) 0.63876(9) 0.0141(7) Uani 0.588(2) 1 d . U P A 1
U2 U 0.33622(15) 0.4010(2) 0.64682(8) 0.0241(8) Uani 0.1419(15) 1 d . U P A 2
Sc3 Sc 0.3437(5) 0.6031(7) 0.6383(3) 0.0156(11) Uani 0.1419(15) 1 d . U P A 2
Sc4 Sc 0.2341(3) 0.5423(8) 0.6794(2) 0.0193(11) Uani 0.1419(15) 1 d . U P A 2
U3 U 0.31623(13) 0.62899(15) 0.64545(6) 0.0212(7) Uani 0.1102(14) 1 d . U P A 3
Sc5 Sc 0.2355(5) 0.4600(10) 0.6814(3) 0.0227(12) Uani 0.1102(14) 1 d . U P A 3
Sc6 Sc 0.3326(6) 0.4103(9) 0.6304(3) 0.0205(13) Uani 0.1102(14) 1 d . U P A 3
U4 U 0.2532(4) 0.5083(5) 0.6915(3) 0.0236(11) Uani 0.0368(12) 1 d . U P A 4
Sc7 Sc 0.3075(14) 0.377(2) 0.6465(7) 0.0180(13) Uani 0.0368(12) 1 d . U P A 4
Sc8 Sc 0.3264(13) 0.608(2) 0.6285(8) 0.0145(12) Uani 0.0368(12) 1 d . U P A 4
C10S C 0.4724(4) 0.1384(6) 0.7181(3) 0.069(3) Uani 1 1 d . . . B 5
H10S H 0.452884 0.132963 0.697061 0.083 Uiso 1 1 calc R . . B 5
C11S C 0.5265(3) 0.1455(7) 0.7201(2) 0.067(3) Uani 1 1 d . . . B 5
H11S H 0.544133 0.154151 0.700776 0.080 Uiso 1 1 calc R . . B 5
C12S C 0.5538(4) 0.1395(8) 0.7517(3) 0.095(4) Uani 1 1 d . . . B 5
H12S H 0.590774 0.135982 0.753347 0.113 Uiso 1 1 calc R . . B 5
C7S C 0.4702(3) 0.8753(6) 0.7187(3) 0.075(3) Uani 1 1 d . . . C 5
H7S H 0.449196 0.880394 0.698172 0.090 Uiso 1 1 calc R . . C 5
C8S C 0.5244(3) 0.8703(7) 0.7192(3) 0.070(3) Uani 1 1 d . . . C 5
H8S H 0.540643 0.865497 0.699066 0.085 Uiso 1 1 calc R . . C 5
C9S C 0.5541(4) 0.8726(8) 0.7499(4) 0.105(5) Uani 1 1 d . . . C 5
H9S H 0.591027 0.872343 0.750463 0.126 Uiso 1 1 calc R . . C 5
Ni1P Ni 0.48171(2) 0.50274(3) 0.54098(2) 0.00250(16) Uani 1 1 d . . . D 5
N1P N 0.42358(14) 0.4998(2) 0.50450(9) 0.0039(7) Uani 1 1 d . . . D 5
N2P N 0.48103(13) 0.3715(2) 0.54307(8) 0.0048(6) Uani 1 1 d . . . D 5
N3P N 0.53681(14) 0.5059(2) 0.57932(9) 0.0046(7) Uani 1 1 d . . . D 5
N4P N 0.48006(13) 0.6337(2) 0.54011(8) 0.0052(6) Uani 1 1 d . . . D 5
C1P C 0.39736(15) 0.5709(3) 0.48887(10) 0.0061(8) Uani 1 1 d . . . D 5
C2P C 0.35421(16) 0.5412(3) 0.46463(9) 0.0063(8) Uani 1 1 d . . . D 5
C3P C 0.35490(15) 0.4516(3) 0.46545(9) 0.0062(8) Uani 1 1 d . . . D 5
C4P C 0.39805(15) 0.4260(3) 0.49018(9) 0.0043(7) Uani 1 1 d . U . D 5
C5P C 0.40994(15) 0.3392(3) 0.49858(10) 0.0061(8) Uani 1 1 d . . . D 5
H5P H 0.390591 0.294682 0.486690 0.007 Uiso 1 1 calc R . . D 5
C6P C 0.44887(15) 0.3140(3) 0.52363(10) 0.0056(8) Uani 1 1 d . . . D 5
C7P C 0.45828(16) 0.2224(3) 0.53377(10) 0.0074(8) Uani 1 1 d . . . D 5
C8P C 0.49758(16) 0.2250(3) 0.55971(10) 0.0080(8) Uani 1 1 d . . . D 5
C9P C 0.51169(15) 0.3171(3) 0.56506(10) 0.0054(8) Uani 1 1 d . . . D 5
C10P C 0.54926(15) 0.3462(3) 0.59001(10) 0.0070(8) Uani 1 1 d . . . D 5
H10P H 0.568822 0.303763 0.602942 0.008 Uiso 1 1 calc R . . D 5
C11P C 0.55968(15) 0.4353(3) 0.59703(10) 0.0060(8) Uani 1 1 d . . . D 5
C12P C 0.59584(16) 0.4649(3) 0.62552(10) 0.0097(8) Uani 1 1 d . . . D 5
C13P C 0.59554(16) 0.5550(3) 0.62438(10) 0.0101(8) Uani 1 1 d . . . D 5
C14P C 0.55955(15) 0.5798(3) 0.59541(10) 0.0060(8) Uani 1 1 d . . . D 5
C15P C 0.54861(16) 0.6668(3) 0.58635(10) 0.0069(8) Uani 1 1 d . . . D 5
H15P H 0.567778 0.711388 0.598339 0.008 Uiso 1 1 calc R . . D 5
C16P C 0.51089(15) 0.6919(3) 0.56055(10) 0.0064(8) Uani 1 1 d . . . D 5
C17P C 0.49739(16) 0.7828(3) 0.55266(10) 0.0090(8) Uani 1 1 d . . . D 5
C18P C 0.45763(16) 0.7813(3) 0.52708(11) 0.0092(8) Uani 1 1 d . . . D 5
C19P C 0.44746(15) 0.6884(3) 0.51958(10) 0.0058(8) Uani 1 1 d . . . D 5
C20P C 0.40827(16) 0.6588(3) 0.49536(10) 0.0063(8) Uani 1 1 d . . . D 5
H20P H 0.388153 0.701250 0.482744 0.008 Uiso 1 1 calc R . . D 5
C21P C 0.31516(16) 0.6023(3) 0.44533(10) 0.0097(8) Uani 1 1 d . . . D 5
H21A H 0.299277 0.572052 0.425186 0.012 Uiso 1 1 calc R . . D 5
H21B H 0.333685 0.654463 0.438066 0.012 Uiso 1 1 calc R . . D 5
C22P C 0.27117(18) 0.6313(3) 0.46737(12) 0.0173(10) Uani 1 1 d . . . D 5
H22A H 0.245690 0.667440 0.454073 0.026 Uiso 1 1 calc GR . . D 5
H22B H 0.286583 0.664979 0.486457 0.026 Uiso 1 1 calc GR . . D 5
H22C H 0.253770 0.579576 0.475333 0.026 Uiso 1 1 calc GR . . D 5
C23P C 0.31650(16) 0.3869(3) 0.44714(10) 0.0095(8) Uani 1 1 d . . . D 5
H23A H 0.335885 0.335210 0.440294 0.011 Uiso 1 1 calc R . . D 5
H23B H 0.299649 0.414852 0.426776 0.011 Uiso 1 1 calc R . . D 5
C24P C 0.27363(18) 0.3571(3) 0.46976(12) 0.0192(10) Uani 1 1 d . . . D 5
H24A H 0.247904 0.320758 0.456753 0.029 Uiso 1 1 calc GR . . D 5
H24B H 0.256303 0.408497 0.478057 0.029 Uiso 1 1 calc GR . . D 5
H24C H 0.289827 0.323430 0.488614 0.029 Uiso 1 1 calc GR . . D 5
C25P C 0.42793(17) 0.1446(3) 0.51853(11) 0.0125(9) Uani 1 1 d . . . D 5
H25A H 0.448106 0.090669 0.523964 0.015 Uiso 1 1 calc R . . D 5
H25B H 0.424039 0.150950 0.493999 0.015 Uiso 1 1 calc R . . D 5
C26P C 0.37271(19) 0.1351(3) 0.53120(13) 0.0213(10) Uani 1 1 d . . . D 5
H26A H 0.355478 0.083134 0.521246 0.032 Uiso 1 1 calc GR . . D 5
H26B H 0.351812 0.186834 0.524786 0.032 Uiso 1 1 calc GR . . D 5
H26C H 0.376228 0.129410 0.555505 0.032 Uiso 1 1 calc GR . . D 5
C27P C 0.52136(17) 0.1488(3) 0.58090(11) 0.0123(9) Uani 1 1 d . . . D 5
H27A H 0.559644 0.156357 0.584204 0.015 Uiso 1 1 calc R . . D 5
H27B H 0.514185 0.093551 0.568587 0.015 Uiso 1 1 calc R . . D 5
C28P C 0.4995(2) 0.1417(3) 0.61570(12) 0.0208(10) Uani 1 1 d . . . D 5
H28A H 0.461702 0.133074 0.612638 0.031 Uiso 1 1 calc GR . . D 5
H28B H 0.507348 0.195506 0.628301 0.031 Uiso 1 1 calc GR . . D 5
H28C H 0.515826 0.092149 0.627967 0.031 Uiso 1 1 calc GR . . D 5
C29P C 0.62370(18) 0.4033(3) 0.65154(11) 0.0162(10) Uani 1 1 d . . . D 5
H29A H 0.651867 0.435687 0.664610 0.019 Uiso 1 1 calc R . . D 5
H29B H 0.639919 0.354952 0.639922 0.019 Uiso 1 1 calc R . . D 5
C30P C 0.5859(2) 0.3646(3) 0.67575(12) 0.0212(10) Uani 1 1 d . . . D 5
H30A H 0.557513 0.333398 0.662902 0.032 Uiso 1 1 calc GR . . D 5
H30B H 0.571332 0.411946 0.688323 0.032 Uiso 1 1 calc GR . . D 5
H30C H 0.604975 0.324114 0.691231 0.032 Uiso 1 1 calc GR . . D 5
C31P C 0.62320(18) 0.6199(3) 0.64907(11) 0.0138(9) Uani 1 1 d . U . D 5
H31A H 0.638615 0.667224 0.636498 0.017 Uiso 1 1 calc R . . D 5
H31B H 0.651968 0.589562 0.662408 0.017 Uiso 1 1 calc R . . D 5
C32P C 0.5856(2) 0.6604(3) 0.67303(11) 0.0192(10) Uani 1 1 d . . . D 5
H32A H 0.557269 0.691049 0.659972 0.029 Uiso 1 1 calc GR . . D 5
H32B H 0.604894 0.701575 0.688118 0.029 Uiso 1 1 calc GR . . D 5
H32C H 0.571056 0.613921 0.686040 0.029 Uiso 1 1 calc GR . . D 5
C33P C 0.52256(18) 0.8622(3) 0.57131(12) 0.0158(9) Uani 1 1 d . . . D 5
H33A H 0.515928 0.914897 0.557356 0.019 Uiso 1 1 calc R . . D 5
H33B H 0.560751 0.853370 0.574605 0.019 Uiso 1 1 calc R . . D 5
C34P C 0.5016(2) 0.8782(3) 0.60584(13) 0.0253(11) Uani 1 1 d . . . D 5
H34A H 0.464038 0.889157 0.602736 0.038 Uiso 1 1 calc GR . . D 5
H34B H 0.519307 0.928752 0.616579 0.038 Uiso 1 1 calc GR . . D 5
H34C H 0.508395 0.826549 0.619916 0.038 Uiso 1 1 calc GR . . D 5
C35P C 0.42774(18) 0.8564(3) 0.50933(12) 0.0146(9) Uani 1 1 d . . . D 5
H35A H 0.423347 0.844088 0.485133 0.018 Uiso 1 1 calc R . . D 5
H35B H 0.448610 0.910475 0.512662 0.018 Uiso 1 1 calc R . . D 5
C36P C 0.3728(2) 0.8721(3) 0.52186(14) 0.0241(11) Uani 1 1 d . . . D 5
H36A H 0.354452 0.917602 0.508326 0.036 Uiso 1 1 calc GR . . D 5
H36B H 0.376981 0.890593 0.545215 0.036 Uiso 1 1 calc GR . . D 5
H36C H 0.352602 0.817914 0.519884 0.036 Uiso 1 1 calc GR . . D 5
C1S C 0.3470(3) 1.0077(4) 0.67695(15) 0.0377(16) Uani 1 1 d . . . E 5
H1S H 0.360481 1.008701 0.699674 0.045 Uiso 1 1 calc R . . E 5
C2S C 0.2912(3) 1.0103(3) 0.66820(14) 0.0290(13) Uani 1 1 d . . . E 5
H2S H 0.267440 1.011521 0.684827 0.035 Uiso 1 1 calc R . . E 5
C3S C 0.2735(2) 1.0109(4) 0.63403(14) 0.0265(12) Uani 1 1 d . . . E 5
H3S H 0.237102 1.013382 0.627756 0.032 Uiso 1 1 calc R . . E 5
C4S C 0.3084(2) 1.0079(3) 0.60849(14) 0.0248(12) Uani 1 1 d . . . E 5
H4S H 0.295429 1.008706 0.585672 0.030 Uiso 1 1 calc R . . E 5
C5S C 0.3618(2) 1.0039(4) 0.61785(15) 0.0285(13) Uani 1 1 d . . . E 5
H5S H 0.385456 1.001126 0.601180 0.034 Uiso 1 1 calc R . . E 5
C6S C 0.3813(3) 1.0037(4) 0.65185(17) 0.0372(15) Uani 1 1 d . . . E 5
H6S H 0.417810 1.000943 0.657750 0.045 Uiso 1 1 calc R . . E 5

loop_
_atom_site_aniso_label
_atom_site_aniso_U_11
_atom_site_aniso_U_22
_atom_site_aniso_U_33
_atom_site_aniso_U_23
_atom_site_aniso_U_13
_atom_site_aniso_U_12
C1 0.0412(19) 0.0471(19) 0.0387(18) -0.0083(17) 0.0266(16) -0.0013(17)
C2 0.0458(19) 0.0446(19) 0.0325(18) -0.0143(16) 0.0208(16) 0.0049(17)
C3 0.0535(19) 0.0424(18) 0.0196(16) -0.0131(16) 0.0133(16) 0.0019(17)
C4 0.055(2) 0.0430(18) 0.0147(16) -0.0022(15) 0.0113(16) -0.0037(17)
C5 0.0561(19) 0.0436(19) 0.0190(16) 0.0049(16) 0.0171(16) -0.0086(18)
C6 0.0498(19) 0.0475(19) 0.0334(18) -0.0005(17) 0.0231(17) -0.0116(18)
C7 0.0460(19) 0.0438(19) 0.0420(18) 0.0054(17) 0.0194(17) -0.0149(17)
C8 0.0313(18) 0.0436(19) 0.0464(19) 0.0025(17) 0.0152(16) -0.0150(17)
C9 0.0223(17) 0.0458(19) 0.0483(19) -0.0029(17) 0.0129(17) -0.0048(16)
C10 0.0325(18) 0.0462(19) 0.0504(19) -0.0088(17) 0.0199(17) 0.0025(17)
C11 0.0332(18) 0.0408(19) 0.0514(19) -0.0098(17) 0.0173(17) 0.0132(17)
C12 0.0409(18) 0.0369(18) 0.0414(18) -0.0155(16) 0.0205(16) 0.0112(17)
C13 0.0461(19) 0.0295(17) 0.0423(18) -0.0140(16) 0.0120(17) 0.0082(17)
C14 0.0486(19) 0.0278(17) 0.0329(17) -0.0175(16) 0.0045(16) 0.0011(17)
C15 0.0516(19) 0.0350(18) 0.0213(16) -0.0166(15) 0.0039(16) -0.0024(17)
C16 0.0472(19) 0.0358(18) 0.0235(17) -0.0151(16) -0.0081(16) -0.0049(17)
C17 0.0460(19) 0.0428(19) 0.0193(16) -0.0035(16) -0.0102(16) -0.0053(17)
C18 0.053(2) 0.0433(19) 0.0135(16) 0.0014(15) -0.0011(16) -0.0030(17)
C19 0.0573(19) 0.0390(18) 0.0195(16) 0.0129(16) -0.0020(16) -0.0003(17)
C20 0.060(2) 0.0384(18) 0.0231(17) 0.0124(16) 0.0074(17) -0.0081(18)
C21 0.0571(19) 0.0297(18) 0.0309(17) 0.0139(16) 0.0113(17) -0.0114(17)
C22 0.0479(19) 0.0331(18) 0.0391(18) 0.0109(16) 0.0177(17) -0.0180(17)
C23 0.0417(18) 0.0290(17) 0.0446(18) 0.0035(16) 0.0112(17) -0.0197(16)
C24 0.0310(18) 0.0359(18) 0.0470(19) -0.0001(17) 0.0088(16) -0.0202(16)
C25 0.0292(17) 0.0393(18) 0.0442(18) -0.0066(17) -0.0024(16) -0.0166(16)
C26 0.0228(17) 0.0460(19) 0.0433(19) -0.0023(17) -0.0074(16) -0.0089(17)
C27 0.0178(17) 0.0473(19) 0.0481(19) -0.0001(18) 0.0003(16) -0.0014(16)
C28 0.0228(17) 0.0437(19) 0.0495(19) 0.0034(17) -0.0036(16) 0.0095(16)
C29 0.0291(18) 0.0369(18) 0.0522(19) -0.0016(17) 0.0057(17) 0.0157(16)
C30 0.0383(18) 0.0278(17) 0.0481(19) 0.0018(16) 0.0033(17) 0.0151(16)
C31 0.0417(18) 0.0216(17) 0.0465(19) -0.0035(16) 0.0075(17) 0.0102(16)
C32 0.0420(18) 0.0193(16) 0.0448(18) 0.0003(16) 0.0038(17) 0.0014(16)
C33 0.0410(18) 0.0228(17) 0.0444(18) -0.0032(16) 0.0025(17) -0.0063(16)
C34 0.0440(19) 0.0260(17) 0.0338(18) -0.0135(16) 0.0007(16) -0.0090(16)
C35 0.0395(18) 0.0354(18) 0.0320(17) -0.0167(16) -0.0064(16) -0.0080(16)
C36 0.0292(17) 0.0413(18) 0.0364(18) -0.0089(16) -0.0063(16) -0.0108(16)
C37 0.0266(17) 0.0461(19) 0.0325(17) -0.0045(16) -0.0115(16) -0.0042(16)
C38 0.0355(18) 0.0416(19) 0.0255(17) 0.0002(15) -0.0154(16) -0.0008(16)
C39 0.0373(18) 0.0395(18) 0.0320(17) 0.0084(16) -0.0159(16) 0.0060(17)
C40 0.0465(19) 0.0326(18) 0.0271(17) 0.0166(16) -0.0112(16) 0.0048(17)
C41 0.0495(19) 0.0256(17) 0.0330(17) 0.0136(16) -0.0039(17) 0.0101(17)
C42 0.0535(19) 0.0226(17) 0.0363(18) 0.0127(16) 0.0042(17) -0.0009(17)
C43 0.0488(19) 0.0203(17) 0.0422(18) 0.0050(16) 0.0041(17) -0.0021(16)
C44 0.0445(19) 0.0211(17) 0.0447(18) -0.0034(16) 0.0054(17) -0.0119(16)
C45 0.0418(18) 0.0238(17) 0.0366(18) -0.0130(16) 0.0010(16) -0.0120(16)
C46 0.0361(18) 0.0326(18) 0.0379(18) -0.0144(16) -0.0072(16) -0.0130(16)
C47 0.0419(18) 0.0370(18) 0.0254(17) -0.0129(16) -0.0113(16) -0.0074(17)
C48 0.0384(18) 0.0446(18) 0.0225(17) -0.0024(16) -0.0137(16) -0.0059(17)
C49 0.0275(18) 0.0432(19) 0.0338(18) 0.0019(16) -0.0145(16) -0.0019(16)
C50 0.0279(17) 0.0417(18) 0.0408(18) 0.0076(17) -0.0122(16) 0.0055(16)
C51 0.0344(18) 0.0322(17) 0.0318(17) 0.0132(16) -0.0118(16) 0.0054(16)
C52 0.0390(18) 0.0241(17) 0.0374(18) 0.0116(16) -0.0021(16) 0.0112(16)
C53 0.0432(18) 0.0215(17) 0.0381(18) 0.0118(16) 0.0023(16) 0.0021(16)
C54 0.0462(19) 0.0271(17) 0.0297(17) 0.0117(15) 0.0058(16) -0.0038(16)
C55 0.0372(18) 0.0298(17) 0.0337(17) 0.0082(16) 0.0096(16) -0.0121(16)
C56 0.0354(18) 0.0289(17) 0.0409(18) -0.0002(16) 0.0044(16) -0.0117(16)
C57 0.0225(17) 0.0324(18) 0.0378(18) -0.0040(16) 0.0009(15) -0.0118(16)
C58 0.0191(16) 0.0416(18) 0.0342(17) -0.0009(16) 0.0082(15) -0.0090(16)
C59 0.0146(16) 0.0434(18) 0.0335(18) -0.0045(16) 0.0060(15) 0.0005(15)
C60 0.0183(17) 0.0445(19) 0.0335(18) -0.0014(16) -0.0058(16) 0.0030(16)
C61 0.0275(17) 0.0410(18) 0.0386(18) 0.0042(17) -0.0086(16) 0.0121(16)
C62 0.0305(17) 0.0316(17) 0.0403(18) 0.0031(16) -0.0011(16) 0.0179(16)
C63 0.0448(19) 0.0273(17) 0.0408(18) 0.0060(16) -0.0011(17) 0.0145(16)
C64 0.0466(19) 0.0211(17) 0.0428(18) -0.0018(16) 0.0038(17) 0.0069(16)
C65 0.0459(18) 0.0271(17) 0.0384(18) -0.0127(16) 0.0070(17) 0.0074(16)
C66 0.0451(18) 0.0266(17) 0.0323(17) -0.0186(15) 0.0014(16) -0.0003(16)
C67 0.0461(18) 0.0334(18) 0.0206(16) -0.0154(15) 0.0016(16) -0.0055(17)
C68 0.0420(18) 0.0405(18) 0.0150(16) -0.0115(15) 0.0086(15) 0.0018(17)
C69 0.0413(18) 0.0397(18) 0.0091(15) -0.0010(14) 0.0046(15) -0.0024(16)
C70 0.0420(18) 0.0428(18) 0.0145(16) 0.0024(16) -0.0063(15) -0.0016(17)
C71 0.0440(18) 0.0355(18) 0.0203(16) 0.0105(15) -0.0073(16) 0.0022(17)
C72 0.0469(19) 0.0339(18) 0.0192(16) 0.0103(15) 0.0040(16) -0.0030(17)
C73 0.0410(18) 0.0394(18) 0.0128(15) 0.0046(15) 0.0125(15) -0.0056(16)
C74 0.0327(17) 0.0436(18) 0.0234(16) -0.0021(16) 0.0207(15) -0.0080(16)
C75 0.0307(17) 0.0400(18) 0.0320(17) 0.0026(16) 0.0141(15) -0.0121(16)
C76 0.0271(17) 0.0448(18) 0.0266(17) -0.0065(16) 0.0197(15) 0.0058(16)
C77 0.0227(17) 0.0434(18) 0.0372(18) -0.0064(16) 0.0126(15) 0.0080(16)
C78 0.0298(17) 0.0381(18) 0.0405(18) -0.0051(16) 0.0092(16) 0.0156(16)
C79 0.0364(18) 0.0345(18) 0.0342(17) -0.0133(16) 0.0131(16) 0.0133(16)
C80 0.0354(18) 0.0425(18) 0.0248(17) -0.0116(16) 0.0159(15) 0.0083(16)
C81 0.021(3) 0.023(3) 0.019(2) 0.0020(19) 0.003(2) 0.004(2)
U1 0.0120(2) 0.0283(3) 0.0175(3) -0.0002(2) 0.0126(2) -0.0022(2)
Sc1 0.0074(8) 0.0105(8) 0.0167(8) 0.0003(6) 0.0078(6) -0.0026(8)
Sc2 0.0172(18) 0.0164(10) 0.0093(15) -0.0015(9) 0.0055(9) 0.0105(11)
U2 0.033(2) 0.0192(10) 0.0199(15) -0.0014(9) 0.0038(10) 0.0163(11)
Sc3 0.0164(14) 0.0139(13) 0.0168(13) 0.0008(9) 0.0033(9) -0.0025(9)
Sc4 0.0177(19) 0.024(2) 0.0188(19) -0.002(2) 0.0135(16) -0.001(2)
U3 0.0312(14) 0.0102(8) 0.0217(10) 0.0040(7) -0.0001(9) -0.0064(10)
Sc5 0.020(2) 0.032(2) 0.018(2) -0.001(2) 0.0137(18) -0.003(2)
Sc6 0.027(3) 0.0180(19) 0.017(2) -0.002(2) 0.006(2) 0.014(2)
U4 0.0214(19) 0.033(2) 0.0194(19) -0.0016(17) 0.0164(16) -0.0027(17)
Sc7 0.024(3) 0.016(2) 0.015(2) -0.002(2) 0.005(2) 0.013(2)
Sc8 0.017(2) 0.0101(19) 0.0168(19) 0.0024(19) 0.0049(19) -0.0034(19)
C10S 0.055(5) 0.059(5) 0.091(7) 0.022(5) -0.005(5) 0.007(4)
C11S 0.034(4) 0.101(7) 0.066(5) -0.035(5) 0.011(4) 0.008(4)
C12S 0.036(4) 0.108(9) 0.141(10) -0.076(8) 0.014(5) -0.007(5)
C7S 0.043(4) 0.063(6) 0.119(8) -0.030(6) 0.000(5) -0.004(4)
C8S 0.036(4) 0.081(6) 0.097(7) 0.038(6) 0.021(4) 0.001(4)
C9S 0.033(4) 0.123(10) 0.162(11) 0.102(9) 0.021(6) 0.021(5)
Ni1P 0.0012(3) 0.0039(3) 0.0023(3) -0.00115(16) -0.00053(19) 0.00014(17)
N1P 0.0024(16) 0.0060(16) 0.0033(16) -0.0015(11) 0.0007(12) -0.0014(12)
N2P 0.0047(15) 0.0057(16) 0.0040(15) -0.0005(12) 0.0006(12) 0.0015(13)
N3P 0.0019(15) 0.0057(16) 0.0062(16) -0.0028(12) 0.0005(13) -0.0006(12)
N4P 0.0016(15) 0.0072(16) 0.0069(16) -0.0012(12) 0.0000(12) 0.0009(13)
C1P 0.0048(18) 0.0094(19) 0.0040(17) 0.0005(14) -0.0006(14) 0.0011(15)
C2P 0.0057(18) 0.012(2) 0.0019(17) 0.0006(15) 0.0015(14) 0.0019(16)
C3P 0.0027(18) 0.013(2) 0.0022(17) 0.0001(15) -0.0011(14) -0.0008(16)
C4P 0.0035(11) 0.0057(11) 0.0039(10) -0.0001(8) 0.0007(8) -0.0001(8)
C5P 0.0049(18) 0.0082(19) 0.0055(18) -0.0041(14) 0.0023(14) -0.0023(15)
C6P 0.0052(18) 0.0060(19) 0.0062(18) -0.0014(14) 0.0038(14) 0.0013(15)
C7P 0.0056(19) 0.0064(19) 0.0102(19) -0.0030(15) 0.0011(15) 0.0004(15)
C8P 0.0079(19) 0.0048(19) 0.0114(19) -0.0001(15) 0.0020(15) 0.0013(15)
C9P 0.0024(18) 0.0064(19) 0.0076(18) 0.0006(14) 0.0022(14) 0.0023(15)
C10P 0.0045(18) 0.0094(19) 0.0065(18) 0.0001(15) -0.0014(14) 0.0037(15)
C11P 0.0036(18) 0.0103(19) 0.0036(17) -0.0038(14) -0.0021(14) 0.0025(15)
C12P 0.0059(19) 0.013(2) 0.010(2) -0.0023(16) -0.0025(15) 0.0014(16)
C13P 0.0050(19) 0.015(2) 0.0097(19) -0.0013(16) -0.0033(15) 0.0018(16)
C14P 0.0036(18) 0.0088(19) 0.0054(18) -0.0005(15) -0.0012(14) -0.0009(15)
C15P 0.0066(19) 0.0056(19) 0.0087(18) -0.0027(14) 0.0012(15) -0.0016(15)
C16P 0.0042(18) 0.0068(19) 0.0086(19) -0.0035(15) 0.0028(15) -0.0043(15)
C17P 0.0072(19) 0.0079(19) 0.012(2) -0.0040(16) 0.0034(15) -0.0045(16)
C18P 0.0067(19) 0.008(2) 0.014(2) -0.0001(16) 0.0047(16) 0.0009(16)
C19P 0.0036(18) 0.0064(19) 0.0080(18) -0.0030(14) 0.0038(14) -0.0006(15)
C20P 0.0052(18) 0.0065(19) 0.0077(18) 0.0023(14) 0.0026(14) 0.0026(15)
C21P 0.0069(19) 0.016(2) 0.0052(18) 0.0036(16) -0.0028(15) 0.0033(16)
C22P 0.010(2) 0.025(2) 0.017(2) 0.0105(19) 0.0020(17) 0.0102(19)
C23P 0.0076(19) 0.013(2) 0.0069(18) -0.0044(15) -0.0035(15) -0.0031(16)
C24P 0.011(2) 0.025(3) 0.021(2) -0.009(2) 0.0020(18) -0.0105(19)
C25P 0.010(2) 0.0056(19) 0.021(2) -0.0030(16) -0.0013(17) -0.0011(16)
C26P 0.014(2) 0.018(2) 0.032(3) 0.001(2) 0.002(2) -0.0072(19)
C27P 0.012(2) 0.0054(19) 0.019(2) 0.0015(16) -0.0028(17) 0.0046(16)
C28P 0.025(3) 0.018(2) 0.020(2) 0.0075(19) 0.001(2) 0.003(2)
C29P 0.013(2) 0.015(2) 0.018(2) -0.0036(18) -0.0129(18) 0.0048(18)
C30P 0.027(3) 0.021(2) 0.013(2) 0.0055(19) -0.0096(19) 0.006(2)
C31P 0.0134(12) 0.0134(12) 0.0138(12) -0.0018(9) -0.0018(9) -0.0014(9)
C32P 0.023(3) 0.024(3) 0.009(2) -0.0051(18) -0.0067(18) 0.000(2)
C33P 0.017(2) 0.005(2) 0.025(2) -0.0043(17) -0.0041(18) -0.0033(17)
C34P 0.027(3) 0.020(2) 0.029(3) -0.016(2) 0.002(2) 0.001(2)
C35P 0.014(2) 0.008(2) 0.022(2) -0.0009(17) 0.0008(18) 0.0014(17)
C36P 0.019(2) 0.018(2) 0.034(3) -0.003(2) 0.001(2) 0.011(2)
C1S 0.049(4) 0.047(4) 0.015(3) 0.000(2) -0.010(3) -0.001(3)
C2S 0.053(4) 0.023(3) 0.014(3) -0.0007(19) 0.013(2) 0.004(2)
C3S 0.032(3) 0.029(3) 0.019(3) 0.000(2) 0.004(2) 0.000(2)
C4S 0.027(3) 0.026(3) 0.020(3) -0.0009(19) -0.007(2) -0.001(2)
C5S 0.031(3) 0.035(3) 0.022(3) 0.001(2) 0.013(2) -0.001(2)
C6S 0.027(3) 0.050(4) 0.032(3) 0.008(3) -0.007(3) -0.003(3)

loop_
_atom_type_symbol
_atom_type_description
_atom_type_scat_dispersion_real
_atom_type_scat_dispersion_imag
_atom_type_scat_source
C C 0.0040 0.0020 'International Tables Vol C Tables 4.2.6.8 and 6.1.1.4'
H H 0.0000 0.0000 'International Tables Vol C Tables 4.2.6.8 and 6.1.1.4'
N N 0.0080 0.0040 'International Tables Vol C Tables 4.2.6.8 and 6.1.1.4'
Ni Ni 0.3400 1.3140 'International Tables Vol C Tables 4.2.6.8 and 6.1.1.4'
Sc Sc 0.2990 0.4540 'International Tables Vol C Tables 4.2.6.8 and 6.1.1.4'
U U -7.5260 5.0010 'International Tables Vol C Tables 4.2.6.8 and 6.1.1.4'

loop_
_geom_angle_atom_site_label_1
_geom_angle_atom_site_label_2
_geom_angle_atom_site_label_3
_geom_angle
_geom_angle_site_symmetry_1
_geom_angle_site_symmetry_3
_geom_angle_publ_flag
C2 C1 C6 120.9(6) . . ?
C2 C1 C10 106.2(6) . . ?
C2 C1 U1 89.3(3) . . ?
C2 C1 Sc4 77.1(4) . . ?
C2 C1 Sc5 97.9(5) . . ?
C2 C1 U4 77.5(4) . . ?
C6 C1 C10 120.9(6) . . ?
C6 C1 U1 73.9(3) . . ?
C6 C1 Sc4 88.8(4) . . ?
C6 C1 Sc5 61.7(4) . . ?
C6 C1 U4 72.1(4) . . ?
C10 C1 U1 73.1(3) . . ?
C10 C1 Sc4 68.1(4) . . ?
C10 C1 Sc5 79.4(4) . . ?
C10 C1 U4 86.8(4) . . ?
C1 C2 C3 123.7(6) . . ?
C1 C2 C12 109.5(6) . . ?
C1 C2 U1 60.8(3) . . ?
C1 C2 Sc4 68.4(4) . . ?
C1 C2 U4 68.8(4) . . ?
C3 C2 C12 118.4(6) . . ?
C3 C2 U1 94.3(3) . . ?
C3 C2 Sc4 97.4(4) . . ?
C3 C2 U4 81.8(4) . . ?
C12 C2 U1 85.5(3) . . ?
C12 C2 Sc4 74.1(4) . . ?
C12 C2 U4 91.4(4) . . ?
C2 C3 C15 118.8(6) . . ?
C2 C3 U4 66.5(4) . . ?
C4 C3 C2 116.0(6) . . ?
C4 C3 C15 118.0(6) . . ?
C4 C3 U4 74.4(4) . . ?
C15 C3 U4 102.9(4) . . ?
C3 C4 U4 74.9(4) . . ?
C5 C4 C3 121.2(7) . . ?
C5 C4 C18 111.5(6) . . ?
C5 C4 U4 66.3(4) . . ?
C18 C4 C3 118.0(6) . . ?
C18 C4 U4 100.9(4) . . ?
C4 C5 C6 123.2(6) . . ?
C4 C5 C20 105.9(6) . . ?
C4 C5 U1 93.2(4) . . ?
C4 C5 Sc5 102.1(5) . . ?
C4 C5 U4 82.3(4) . . ?
C6 C5 U1 59.6(3) . . ?
C6 C5 Sc5 59.8(4) . . ?
C6 C5 U4 68.7(4) . . ?
C20 C5 C6 123.5(6) . . ?
C20 C5 U1 94.4(3) . . ?
C20 C5 Sc5 86.0(5) . . ?
C20 C5 U4 94.7(4) . . ?
C1 C6 C5 114.8(6) . . ?
C1 C6 U1 72.4(3) . . ?
C1 C6 Sc4 59.0(4) . . ?
C1 C6 Sc5 85.0(5) . . ?
C1 C6 U4 72.5(4) . . ?
C5 C6 U1 90.3(3) . . ?
C5 C6 Sc4 92.2(4) . . ?
C5 C6 Sc5 87.3(5) . . ?
C5 C6 U4 76.5(4) . . ?
C7 C6 C1 118.1(6) . . ?
C7 C6 C5 115.9(6) . . ?
C7 C6 U1 74.3(3) . . ?
C7 C6 Sc4 86.0(4) . . ?
C7 C6 Sc5 64.7(5) . . ?
C7 C6 U4 87.3(4) . . ?
C6 C7 U1 72.6(3) . . ?
C6 C7 Sc5 78.1(5) . . ?
C6 C7 U4 60.9(4) . . ?
C8 C7 C6 120.2(7) . . ?
C8 C7 U1 73.1(3) . . ?
C8 C7 Sc5 76.8(5) . . ?
C8 C7 U4 86.8(4) . . ?
C22 C7 C6 118.8(7) . . ?
C22 C7 C8 108.9(6) . . ?
C22 C7 U1 90.4(4) . . ?
C22 C7 Sc5 80.0(5) . . ?
C22 C7 U4 89.6(4) . . ?
C7 C8 C9 125.1(6) . . ?
C7 C8 C24 106.5(6) . . ?
C7 C8 U1 74.0(3) . . ?
C7 C8 Sc5 65.8(5) . . ?
C7 C8 U4 64.8(4) . . ?
C9 C8 C24 116.8(6) . . ?
C9 C8 U1 73.5(3) . . ?
C9 C8 Sc5 86.0(5) . . ?
C9 C8 U4 77.7(4) . . ?
C24 C8 U1 90.6(3) . . ?
C24 C8 Sc5 84.3(5) . . ?
C24 C8 U4 96.8(4) . . ?
C8 C9 C10 115.4(6) . . ?
C8 C9 U1 73.1(4) . . ?
C8 C9 Sc4 87.7(5) . . ?
C8 C9 Sc5 60.6(5) . . ?
C8 C9 U4 74.6(4) . . ?
C10 C9 U1 72.6(4) . . ?
C10 C9 Sc4 60.8(4) . . ?
C10 C9 Sc5 80.3(5) . . ?
C10 C9 U4 64.5(4) . . ?
C27 C9 C8 116.6(6) . . ?
C27 C9 C10 118.2(6) . . ?
C27 C9 U1 93.0(4) . . ?
C27 C9 Sc4 90.6(4) . . ?
C27 C9 Sc5 98.2(5) . . ?
C27 C9 U4 100.4(4) . . ?
C1 C10 U1 71.7(3) . . ?
C1 C10 Sc4 73.4(4) . . ?
C1 C10 Sc5 68.3(4) . . ?
C1 C10 U4 60.0(4) . . ?
C9 C10 C1 120.1(6) . . ?
C9 C10 U1 73.8(4) . . ?
C9 C10 Sc4 84.8(4) . . ?
C9 C10 Sc5 68.6(5) . . ?
C9 C10 U4 86.9(4) . . ?
C11 C10 C1 107.5(6) . . ?
C11 C10 C9 119.4(6) . . ?
C11 C10 U1 89.4(4) . . ?
C11 C10 Sc4 74.8(5) . . ?
C11 C10 Sc5 100.3(5) . . ?
C11 C10 U4 86.5(4) . . ?
C10 C11 C12 109.6(6) . . ?
C10 C11 U1 61.1(3) . . ?
C10 C11 Sc4 69.4(4) . . ?
C10 C11 U4 65.7(4) . . ?
C12 C11 U1 85.3(4) . . ?
C12 C11 Sc4 78.5(4) . . ?
C12 C11 U4 72.5(4) . . ?
C29 C11 C10 123.2(6) . . ?
C29 C11 C12 119.6(6) . . ?
C29 C11 U1 95.4(4) . . ?
C29 C11 Sc4 93.7(4) . . ?
C29 C11 U4 103.1(4) . . ?
C2 C12 Sc4 71.3(4) . . ?
C2 C12 U4 58.7(3) . . ?
C11 C12 C2 107.1(6) . . ?
C11 C12 Sc4 66.7(4) . . ?
C11 C12 U4 79.5(4) . . ?
C13 C12 C2 121.5(6) . . ?
C13 C12 C11 123.5(6) . . ?
C13 C12 Sc4 101.7(4) . . ?
C13 C12 U4 101.3(4) . . ?
C12 C13 C31 115.8(6) . . ?
C14 C13 C12 119.1(6) . . ?
C14 C13 C31 118.1(6) . . ?
C13 C14 C15 122.0(6) . . ?
C13 C14 C34 122.9(6) . . ?
C15 C14 C34 105.0(6) . . ?
C3 C15 C14 119.9(6) . . ?
C16 C15 C3 121.8(6) . . ?
C16 C15 C14 108.9(6) . . ?
C15 C16 C17 120.7(6) . . ?
C35 C16 C15 109.3(6) . . ?
C35 C16 C17 120.2(6) . . ?
C18 C17 C16 115.2(6) . . ?
C18 C17 C38 120.6(6) . . ?
C38 C17 C16 117.2(6) . . ?
C4 C18 C19 104.7(6) . . ?
C17 C18 C4 126.1(6) . . ?
C17 C18 C19 119.4(6) . . ?
C20 C19 C18 107.6(6) . . ?
C20 C19 C40 122.0(6) . . ?
C40 C19 C18 120.4(6) . . ?
C5 C20 U4 56.5(3) . . ?
C19 C20 C5 110.3(6) . . ?
C19 C20 C21 120.0(6) . . ?
C19 C20 U4 96.5(4) . . ?
C21 C20 C5 121.0(6) . . ?
C21 C20 U4 87.9(4) . . ?
C20 C21 C22 114.4(6) . . ?
C20 C21 Sc5 81.1(5) . . ?
C22 C21 Sc5 56.5(4) . . ?
C42 C21 C20 119.8(6) . . ?
C42 C21 C22 118.9(6) . . ?
C42 C21 Sc5 106.3(4) . . ?
C7 C22 C21 126.2(6) . . ?
C7 C22 C23 108.8(6) . . ?
C7 C22 U1 60.4(3) . . ?
C7 C22 Sc5 63.7(5) . . ?
C7 C22 U4 62.8(4) . . ?
C21 C22 U1 94.5(3) . . ?
C21 C22 Sc5 92.4(5) . . ?
C21 C22 U4 83.7(4) . . ?
C23 C22 C21 116.7(6) . . ?
C23 C22 U1 86.4(3) . . ?
C23 C22 Sc5 85.1(5) . . ?
C23 C22 U4 97.3(4) . . ?
C22 C23 C44 123.7(6) . . ?
C22 C23 Sc5 62.5(4) . . ?
C24 C23 C22 108.5(6) . . ?
C24 C23 C44 121.2(6) . . ?
C24 C23 Sc5 72.5(5) . . ?
C44 C23 Sc5 107.5(5) . . ?
C8 C24 U1 59.1(3) . . ?
C8 C24 Sc5 61.2(4) . . ?
C23 C24 C8 107.3(6) . . ?
C23 C24 C25 121.9(6) . . ?
C23 C24 U1 85.4(3) . . ?
C23 C24 Sc5 76.0(5) . . ?
C25 C24 C8 122.7(6) . . ?
C25 C24 U1 95.7(4) . . ?
C25 C24 Sc5 102.5(5) . . ?
C24 C25 C46 117.1(6) . . ?
C26 C25 C24 118.3(6) . . ?
C26 C25 C46 117.0(6) . . ?
C25 C26 C27 119.9(6) . . ?
C25 C26 C49 121.0(6) . . ?
C27 C26 C49 110.2(6) . . ?
C9 C27 C28 120.2(6) . . ?
C9 C27 U1 58.3(3) . . ?
C26 C27 C9 125.6(7) . . ?
C26 C27 C28 106.7(6) . . ?
C26 C27 U1 96.0(4) . . ?
C28 C27 U1 92.6(4) . . ?
C29 C28 C27 119.6(6) . . ?
C50 C28 C27 108.0(6) . . ?
C50 C28 C29 123.3(6) . . ?
C11 C29 C28 119.0(6) . . ?
C11 C29 C30 117.6(6) . . ?
C11 C29 Sc4 56.3(4) . . ?
C28 C29 C30 116.2(6) . . ?
C28 C29 Sc4 88.4(4) . . ?
C30 C29 Sc4 99.9(4) . . ?
C29 C30 U3 106.0(4) . . ?
C31 C30 C29 122.0(6) . . ?
C31 C30 C52 107.6(6) . . ?
C31 C30 U3 64.6(3) . . ?
C52 C30 C29 121.6(6) . . ?
C52 C30 U3 68.0(3) . . ?
C13 C31 C32 119.7(6) . . ?
C13 C31 U3 92.7(4) . . ?
C30 C31 C13 121.3(6) . . ?
C30 C31 C32 110.1(6) . . ?
C30 C31 U3 88.0(4) . . ?
C32 C31 U3 58.5(3) . . ?
C31 C32 C53 105.9(5) . . ?
C31 C32 Sc1 102.5(4) . . ?
C31 C32 U3 89.9(4) . . ?
C31 C32 Sc8 100.5(7) . . ?
C33 C32 C31 124.2(6) . . ?
C33 C32 C53 120.3(6) . . ?
C33 C32 Sc1 66.8(3) . . ?
C33 C32 U3 75.3(3) . . ?
C33 C32 Sc8 77.6(8) . . ?
C53 C32 Sc1 72.9(3) . . ?
C53 C32 U3 74.4(3) . . ?
C53 C32 Sc8 62.1(7) . . ?
C32 C33 C34 114.9(6) . . ?
C32 C33 C56 118.7(6) . . ?
C32 C33 Sc1 80.3(4) . . ?
C32 C33 Sc3 84.5(4) . . ?
C32 C33 U3 70.4(3) . . ?
C32 C33 Sc8 73.8(8) . . ?
C34 C33 Sc1 93.9(4) . . ?
C34 C33 Sc3 93.7(4) . . ?
C34 C33 U3 89.5(4) . . ?
C34 C33 Sc8 100.8(7) . . ?
C56 C33 C34 116.3(6) . . ?
C56 C33 Sc1 64.9(3) . . ?
C56 C33 Sc3 61.1(4) . . ?
C56 C33 U3 78.6(3) . . ?
C56 C33 Sc8 65.7(7) . . ?
C14 C34 U3 91.0(3) . . ?
C33 C34 C14 119.9(6) . . ?
C33 C34 U3 59.3(3) . . ?
C35 C34 C14 107.8(6) . . ?
C35 C34 C33 125.2(6) . . ?
C35 C34 U3 96.6(3) . . ?
C16 C35 C34 109.0(6) . . ?
C16 C35 C36 123.2(6) . . ?
C34 C35 C36 118.5(6) . . ?
C37 C36 C35 116.0(6) . . ?
C37 C36 C57 119.4(6) . . ?
C57 C36 C35 117.1(6) . . ?
C36 C37 C38 121.7(6) . . ?
C36 C37 C60 121.0(6) . . ?
C60 C37 C38 107.2(6) . . ?
C17 C38 C37 121.5(6) . . ?
C17 C38 C39 119.8(6) . . ?
C39 C38 C37 108.9(6) . . ?
C38 C39 C40 123.2(6) . . ?
C38 C39 C61 108.8(6) . . ?
C40 C39 C61 119.4(6) . . ?
C19 C40 C39 116.4(6) . . ?
C19 C40 C41 117.5(6) . . ?
C39 C40 C41 118.5(6) . . ?
C40 C41 C63 120.8(6) . . ?
C40 C41 U2 97.4(3) . . ?
C40 C41 Sc7 106.2(7) . . ?
C42 C41 C40 120.1(6) . . ?
C42 C41 C63 110.2(6) . . ?
C42 C41 U2 84.7(3) . . ?
C42 C41 Sc7 68.5(8) . . ?
C63 C41 U2 57.2(3) . . ?
C63 C41 Sc7 64.9(6) . . ?
C21 C42 C41 120.5(6) . . ?
C21 C42 C43 123.9(6) . . ?
C21 C42 Sc7 100.7(7) . . ?
C41 C42 C43 106.8(6) . . ?
C41 C42 Sc7 82.0(9) . . ?
C43 C42 Sc7 56.0(7) . . ?
C42 C43 U2 88.0(4) . . ?
C42 C43 Sc7 91.8(8) . . ?
C44 C43 C42 118.1(6) . . ?
C44 C43 C64 123.6(6) . . ?
C44 C43 U2 93.7(4) . . ?
C44 C43 Sc7 80.0(9) . . ?
C64 C43 C42 109.3(6) . . ?
C64 C43 U2 58.3(3) . . ?
C64 C43 Sc7 69.4(9) . . ?
C23 C44 C45 116.9(6) . . ?
C23 C44 Sc7 100.7(7) . . ?
C43 C44 C23 118.6(6) . . ?
C43 C44 C45 117.0(6) . . ?
C43 C44 Sc7 65.0(7) . . ?
C45 C44 Sc7 77.7(7) . . ?
C44 C45 C66 118.3(6) . . ?
C44 C45 Sc7 68.9(7) . . ?
C46 C45 C44 123.1(6) . . ?
C46 C45 C66 108.7(6) . . ?
C46 C45 Sc7 103.5(7) . . ?
C66 C45 Sc7 68.4(7) . . ?
C45 C46 C25 119.6(6) . . ?
C47 C46 C25 121.6(6) . . ?
C47 C46 C45 108.9(6) . . ?
C46 C47 C48 120.4(6) . . ?
C46 C47 C67 109.1(6) . . ?
C67 C47 C48 120.2(6) . . ?
C49 C48 C47 116.5(6) . . ?
C70 C48 C47 116.3(6) . . ?
C70 C48 C49 120.7(6) . . ?
C26 C49 C50 106.5(6) . . ?
C48 C49 C26 123.1(6) . . ?
C48 C49 C50 120.0(6) . . ?
C28 C50 C49 108.5(6) . . ?
C28 C50 C51 120.4(6) . . ?
C51 C50 C49 120.8(6) . . ?
C50 C51 C52 118.6(6) . . ?
C71 C51 C50 118.1(6) . . ?
C71 C51 C52 115.7(6) . . ?
C30 C52 C51 119.8(6) . . ?
C30 C52 C53 109.4(6) . . ?
C30 C52 U3 84.4(3) . . ?
C51 C52 C53 122.7(6) . . ?
C51 C52 U3 98.2(3) . . ?
C53 C52 U3 58.1(3) . . ?
C32 C53 Sc1 73.7(3) . . ?
C32 C53 Sc3 79.0(4) . . ?
C32 C53 U3 69.7(3) . . ?
C32 C53 Sc8 86.5(9) . . ?
C52 C53 C32 107.0(5) . . ?
C52 C53 Sc1 102.6(4) . . ?
C52 C53 Sc3 102.1(4) . . ?
C52 C53 U3 91.6(3) . . ?
C52 C53 Sc8 94.5(8) . . ?
C54 C53 C32 123.1(6) . . ?
C54 C53 C52 120.4(6) . . ?
C54 C53 Sc1 67.2(3) . . ?
C54 C53 Sc3 62.7(4) . . ?
C54 C53 U3 78.9(3) . . ?
C54 C53 Sc8 61.6(8) . . ?
C53 C54 C55 117.1(5) . . ?
C53 C54 C72 116.6(6) . . ?
C53 C54 Sc1 79.8(3) . . ?
C53 C54 Sc3 87.6(4) . . ?
C53 C54 U3 68.3(3) . . ?
C53 C54 Sc8 84.2(10) . . ?
C55 C54 Sc1 64.5(3) . . ?
C55 C54 Sc3 62.8(4) . . ?
C55 C54 U3 76.2(3) . . ?
C55 C54 Sc8 73.6(9) . . ?
C72 C54 C55 117.0(6) . . ?
C72 C54 Sc1 95.8(4) . . ?
C72 C54 Sc3 89.3(4) . . ?
C72 C54 U3 95.4(3) . . ?
C72 C54 Sc8 81.5(10) . . ?
C54 C55 C56 119.5(5) . . ?
C54 C55 Sc1 78.3(3) . . ?
C54 C55 Sc3 82.0(4) . . ?
C54 C55 U3 70.7(3) . . ?
C54 C55 Sc8 68.2(9) . . ?
C56 C55 Sc1 70.5(3) . . ?
C56 C55 Sc3 75.8(4) . . ?
C56 C55 U3 71.0(3) . . ?
C56 C55 Sc8 85.8(9) . . ?
C75 C55 C54 119.4(5) . . ?
C75 C55 C56 106.5(5) . . ?
C75 C55 Sc1 82.6(3) . . ?
C75 C55 Sc3 72.9(4) . . ?
C75 C55 U3 91.4(3) . . ?
C75 C55 Sc8 78.9(9) . . ?
C33 C56 C55 121.1(6) . . ?
C33 C56 C57 117.2(5) . . ?
C33 C56 Sc1 78.7(3) . . ?
C33 C56 Sc3 86.9(4) . . ?
C33 C56 U3 67.8(3) . . ?
C33 C56 Sc8 84.3(8) . . ?
C55 C56 Sc1 70.3(3) . . ?
C55 C56 Sc3 67.2(4) . . ?
C55 C56 U3 75.9(3) . . ?
C55 C56 Sc8 60.1(7) . . ?
C57 C56 C55 106.9(5) . . ?
C57 C56 Sc1 82.5(3) . . ?
C57 C56 Sc3 76.3(4) . . ?
C57 C56 U3 89.7(3) . . ?
C57 C56 Sc8 87.5(8) . . ?
C36 C57 C56 125.3(6) . . ?
C36 C57 C58 119.1(6) . . ?
C36 C57 Sc1 98.6(4) . . ?
C36 C57 Sc3 99.0(4) . . ?
C36 C57 U3 93.5(4) . . ?
C56 C57 Sc1 61.7(3) . . ?
C56 C57 Sc3 68.9(4) . . ?
C56 C57 U3 60.5(3) . . ?
C58 C57 C56 107.4(5) . . ?
C58 C57 Sc1 80.1(3) . . ?
C58 C57 Sc3 71.9(4) . . ?
C58 C57 U3 87.4(3) . . ?
C57 C58 Sc1 67.2(3) . . ?
C57 C58 Sc3 73.8(4) . . ?
C57 C58 Sc8 78.6(8) . . ?
C59 C58 C57 120.2(5) . . ?
C59 C58 Sc1 108.2(4) . . ?
C59 C58 Sc3 101.7(4) . . ?
C59 C58 Sc8 105.4(7) . . ?
C75 C58 C57 107.9(5) . . ?
C75 C58 C59 125.2(6) . . ?
C75 C58 Sc1 66.7(3) . . ?
C75 C58 Sc3 66.6(4) . . ?
C75 C58 Sc8 58.4(7) . . ?
C60 C59 C58 117.1(5) . . ?
C60 C59 C77 119.1(6) . . ?
C77 C59 C58 116.5(5) . . ?
C37 C60 C61 108.9(6) . . ?
C59 C60 C37 122.8(6) . . ?
C59 C60 C61 118.1(5) . . ?
C39 C61 C60 106.2(6) . . ?
C39 C61 C62 123.7(6) . . ?
C39 C61 U2 93.8(4) . . ?
C60 C61 U2 96.5(3) . . ?
C62 C61 C60 121.8(6) . . ?
C62 C61 U2 55.8(3) . . ?
C61 C62 C78 118.3(6) . . ?
C61 C62 Sc2 97.5(4) . . ?
C61 C62 U2 96.0(4) . . ?
C61 C62 Sc6 102.4(4) . . ?
C63 C62 C61 115.6(6) . . ?
C63 C62 C78 117.4(6) . . ?
C63 C62 Sc2 78.2(3) . . ?
C63 C62 U2 68.8(3) . . ?
C63 C62 Sc6 75.9(4) . . ?
C78 C62 Sc2 65.7(3) . . ?
C78 C62 U2 76.1(3) . . ?
C78 C62 Sc6 63.8(4) . . ?
C41 C63 C64 106.0(6) . . ?
C41 C63 Sc2 102.5(4) . . ?
C41 C63 U2 92.5(4) . . ?
C41 C63 Sc6 102.6(5) . . ?
C41 C63 Sc7 85.1(7) . . ?
C62 C63 C41 122.0(6) . . ?
C62 C63 C64 122.6(6) . . ?
C62 C63 Sc2 68.2(3) . . ?
C62 C63 U2 77.7(3) . . ?
C62 C63 Sc6 75.2(4) . . ?
C62 C63 Sc7 95.5(9) . . ?
C64 C63 Sc2 72.6(3) . . ?
C64 C63 U2 70.2(3) . . ?
C64 C63 Sc6 64.6(4) . . ?
C64 C63 Sc7 57.1(8) . . ?
C43 C64 C63 107.7(6) . . ?
C43 C64 C65 121.0(6) . . ?
C43 C64 Sc2 101.3(4) . . ?
C43 C64 U2 90.5(4) . . ?
C43 C64 Sc6 96.5(5) . . ?
C43 C64 Sc7 72.9(10) . . ?
C63 C64 Sc2 73.5(3) . . ?
C63 C64 U2 73.9(3) . . ?
C63 C64 Sc6 84.7(5) . . ?
C63 C64 Sc7 88.7(10) . . ?
C65 C64 C63 121.1(6) . . ?
C65 C64 Sc2 66.7(3) . . ?
C65 C64 U2 74.6(3) . . ?
C65 C64 Sc6 60.3(4) . . ?
C65 C64 Sc7 77.0(8) . . ?
C64 C65 Sc2 78.9(3) . . ?
C64 C65 U2 70.2(3) . . ?
C64 C65 Sc6 85.9(5) . . ?
C64 C65 Sc7 66.0(7) . . ?
C66 C65 C64 115.8(6) . . ?
C66 C65 C79 118.3(6) . . ?
C66 C65 Sc2 94.2(4) . . ?
C66 C65 U2 90.8(4) . . ?
C66 C65 Sc6 81.8(5) . . ?
C66 C65 Sc7 76.8(9) . . ?
C79 C65 C64 116.1(6) . . ?
C79 C65 Sc2 66.1(3) . . ?
C79 C65 U2 77.6(3) . . ?
C79 C65 Sc6 71.1(5) . . ?
C79 C65 Sc7 96.2(10) . . ?
C45 C66 Sc2 102.1(3) . . ?
C45 C66 U2 92.5(3) . . ?
C45 C66 Sc6 98.9(5) . . ?
C45 C66 Sc7 76.8(9) . . ?
C65 C66 C45 124.2(6) . . ?
C65 C66 C67 124.3(6) . . ?
C65 C66 Sc2 56.2(3) . . ?
C65 C66 U2 59.4(3) . . ?
C65 C66 Sc6 64.3(4) . . ?
C65 C66 Sc7 69.3(8) . . ?
C67 C66 C45 104.0(5) . . ?
C67 C66 Sc2 90.3(3) . . ?
C67 C66 U2 95.6(3) . . ?
C67 C66 Sc6 83.6(5) . . ?
C67 C66 Sc7 100.1(7) . . ?
C47 C67 C66 109.2(6) . . ?
C47 C67 C68 122.3(6) . . ?
C47 C67 Sc6 105.3(4) . . ?
C66 C67 Sc6 64.1(4) . . ?
C68 C67 C66 119.2(6) . . ?
C68 C67 Sc6 72.6(4) . . ?
C67 C68 C80 117.2(6) . . ?
C67 C68 Sc6 76.9(4) . . ?
C69 C68 C67 117.5(6) . . ?
C69 C68 C80 118.0(6) . . ?
C69 C68 Sc6 106.0(4) . . ?
C80 C68 Sc6 61.8(4) . . ?
C68 C69 C70 119.4(6) . . ?
C73 C69 C68 123.0(6) . . ?
C73 C69 C70 107.5(5) . . ?
C48 C70 C69 123.8(6) . . ?
C48 C70 C71 120.0(6) . . ?
C69 C70 C71 105.9(5) . . ?
C51 C71 C70 120.1(6) . . ?
C51 C71 C72 122.1(6) . . ?
C72 C71 C70 108.8(6) . . ?
C54 C72 U3 56.6(3) . . ?
C54 C72 Sc8 63.1(8) . . ?
C71 C72 C54 122.5(6) . . ?
C71 C72 C73 107.2(5) . . ?
C71 C72 U3 93.4(3) . . ?
C71 C72 Sc8 97.2(8) . . ?
C73 C72 C54 122.4(6) . . ?
C73 C72 U3 96.2(3) . . ?
C73 C72 Sc8 84.9(9) . . ?
C69 C73 C72 110.6(5) . . ?
C69 C73 C74 119.5(6) . . ?
C69 C73 Sc8 104.7(7) . . ?
C72 C73 C74 119.8(5) . . ?
C72 C73 Sc8 63.6(7) . . ?
C74 C73 Sc8 72.8(8) . . ?
C73 C74 Sc3 88.1(4) . . ?
C73 C74 Sc8 76.2(8) . . ?
C75 C74 C73 118.2(6) . . ?
C75 C74 C76 118.7(6) . . ?
C75 C74 Sc3 58.1(4) . . ?
C75 C74 Sc8 65.1(7) . . ?
C76 C74 C73 116.7(5) . . ?
C76 C74 Sc3 99.5(4) . . ?
C76 C74 Sc8 105.2(7) . . ?
C55 C75 C74 122.5(6) . . ?
C55 C75 Sc1 62.4(3) . . ?
C55 C75 Sc3 70.8(4) . . ?
C55 C75 U3 60.5(3) . . ?
C55 C75 Sc8 66.3(8) . . ?
C58 C75 C55 111.2(5) . . ?
C58 C75 C74 117.8(6) . . ?
C58 C75 Sc1 81.7(3) . . ?
C58 C75 Sc3 79.3(4) . . ?
C58 C75 U3 85.4(3) . . ?
C58 C75 Sc8 92.4(9) . . ?
C74 C75 Sc1 96.3(3) . . ?
C74 C75 Sc3 90.1(4) . . ?
C74 C75 U3 94.9(3) . . ?
C74 C75 Sc8 83.1(9) . . ?
C74 C76 C77 122.7(6) . . ?
C74 C76 Sc2 109.7(3) . . ?
C74 C76 Sc6 105.4(4) . . ?
C77 C76 Sc2 67.0(3) . . ?
C77 C76 Sc6 77.7(4) . . ?
C80 C76 C74 122.7(6) . . ?
C80 C76 C77 108.4(6) . . ?
C80 C76 Sc2 66.7(3) . . ?
C80 C76 Sc6 60.0(4) . . ?
C59 C77 C76 118.7(6) . . ?
C59 C77 Sc2 99.8(4) . . ?
C59 C77 U2 97.4(3) . . ?
C59 C77 Sc6 104.9(4) . . ?
C76 C77 Sc2 81.0(3) . . ?
C76 C77 U2 84.8(3) . . ?
C76 C77 Sc6 72.1(4) . . ?
C78 C77 C59 124.7(6) . . ?
C78 C77 C76 109.6(6) . . ?
C78 C77 Sc2 62.1(3) . . ?
C78 C77 U2 60.9(3) . . ?
C78 C77 Sc6 65.4(4) . . ?
C62 C78 C79 119.1(6) . . ?
C62 C78 Sc2 77.8(3) . . ?
C62 C78 U2 70.9(3) . . ?
C62 C78 Sc6 85.6(5) . . ?
C77 C78 C62 117.2(6) . . ?
C77 C78 C79 108.8(5) . . ?
C77 C78 Sc2 84.0(4) . . ?
C77 C78 U2 90.7(3) . . ?
C77 C78 Sc6 84.6(5) . . ?
C79 C78 Sc2 69.3(3) . . ?
C79 C78 U2 70.8(3) . . ?
C79 C78 Sc6 60.7(4) . . ?
C65 C79 C78 123.3(6) . . ?
C65 C79 C80 117.5(5) . . ?
C65 C79 Sc2 77.5(3) . . ?
C65 C79 U2 68.9(3) . . ?
C65 C79 Sc6 71.9(5) . . ?
C65 C79 Sc7 54.1(8) . . ?
C78 C79 C80 103.9(5) . . ?
C78 C79 Sc2 71.3(3) . . ?
C78 C79 U2 75.4(3) . . ?
C78 C79 Sc6 84.0(5) . . ?
C78 C79 Sc7 89.4(8) . . ?
C80 C79 Sc2 82.3(3) . . ?
C80 C79 U2 88.9(3) . . ?
C80 C79 Sc6 75.4(5) . . ?
C80 C79 Sc7 92.2(6) . . ?
C68 C80 C79 123.0(6) . . ?
C68 C80 Sc2 97.7(3) . . ?
C68 C80 U2 93.8(3) . . ?
C68 C80 Sc6 86.1(5) . . ?
C76 C80 C68 119.7(6) . . ?
C76 C80 C79 109.3(5) . . ?
C76 C80 Sc2 82.2(3) . . ?
C76 C80 U2 87.4(3) . . ?
C76 C80 Sc6 89.2(5) . . ?
C79 C80 Sc2 60.9(3) . . ?
C79 C80 U2 60.1(3) . . ?
C79 C80 Sc6 66.6(4) . . ?
U1 C81 Sc1 127.4(3) . . ?
U1 C81 Sc2 127.5(3) . . ?
Sc1 C81 Sc2 105.0(3) . . ?
U2 C81 Sc3 107.6(4) . . ?
U2 C81 Sc4 132.9(4) . . ?
Sc3 C81 Sc4 119.2(5) . . ?
U3 C81 Sc5 126.3(4) . . ?
U3 C81 Sc6 122.9(5) . . ?
Sc6 C81 Sc5 109.3(6) . . ?
U4 C81 Sc7 99.2(9) . . ?
Sc8 C81 U4 130.4(11) . . ?
Sc8 C81 Sc7 129.9(14) . . ?
C1 U1 C2 29.9(2) . . ?
C1 U1 C5 53.3(2) . . ?
C1 U1 C6 33.7(3) . . ?
C1 U1 C7 59.0(2) . . ?
C1 U1 C8 69.0(2) . . ?
C1 U1 C9 61.7(2) . . ?
C1 U1 C10 35.2(2) . . ?
C1 U1 C11 51.7(2) . . ?
C1 U1 C22 85.3(2) . . ?
C1 U1 C24 99.1(2) . . ?
C2 U1 C5 58.0(2) . . ?
C2 U1 C11 48.2(2) . . ?
C2 U1 C22 107.81(19) . . ?
C2 U1 C24 128.83(19) . . ?
C5 U1 C22 56.64(19) . . ?
C5 U1 C24 100.03(19) . . ?
C6 U1 C2 55.0(2) . . ?
C6 U1 C5 30.1(2) . . ?
C6 U1 C7 33.1(2) . . ?
C6 U1 C8 59.2(2) . . ?
C6 U1 C9 72.7(2) . . ?
C6 U1 C11 84.6(2) . . ?
C6 U1 C22 53.3(2) . . ?
C6 U1 C24 82.6(2) . . ?
C7 U1 C2 86.3(2) . . ?
C7 U1 C5 53.1(2) . . ?
C7 U1 C11 99.5(2) . . ?
C7 U1 C22 29.2(2) . . ?
C7 U1 C24 49.8(2) . . ?
C8 U1 C2 98.6(2) . . ?
C8 U1 C5 85.1(2) . . ?
C8 U1 C7 32.9(2) . . ?
C8 U1 C9 33.4(2) . . ?
C8 U1 C11 85.4(2) . . ?
C8 U1 C22 49.9(2) . . ?
C8 U1 C24 30.3(2) . . ?
C9 U1 C2 84.5(2) . . ?
C9 U1 C5 102.9(2) . . ?
C9 U1 C7 60.7(2) . . ?
C9 U1 C11 54.3(2) . . ?
C9 U1 C22 83.0(2) . . ?
C9 U1 C24 53.7(2) . . ?
C10 U1 C2 51.4(2) . . ?
C10 U1 C5 87.5(2) . . ?
C10 U1 C6 61.7(2) . . ?
C10 U1 C7 70.3(2) . . ?
C10 U1 C8 58.5(2) . . ?
C10 U1 C9 33.6(2) . . ?
C10 U1 C11 29.5(2) . . ?
C10 U1 C22 99.2(2) . . ?
C10 U1 C24 85.5(2) . . ?
C11 U1 C5 102.5(2) . . ?
C11 U1 C22 128.62(19) . . ?
C11 U1 C24 107.5(2) . . ?
C22 U1 C24 46.56(19) . . ?
C81 U1 C1 147.9(2) . . ?
C81 U1 C2 118.2(2) . . ?
C81 U1 C5 115.6(2) . . ?
C81 U1 C6 145.6(2) . . ?
C81 U1 C7 143.9(2) . . ?
C81 U1 C8 143.1(2) . . ?
C81 U1 C9 141.4(2) . . ?
C81 U1 C10 145.5(2) . . ?
C81 U1 C11 116.5(2) . . ?
C81 U1 C22 114.7(2) . . ?
C81 U1 C24 113.0(2) . . ?
C32 Sc1 C58 118.5(2) . . ?
C32 Sc1 U1 100.37(17) . . ?
C32 Sc1 Sc2 163.5(2) . . ?
C33 Sc1 C32 32.9(2) . . ?
C33 Sc1 C53 60.7(2) . . ?
C33 Sc1 C54 76.4(2) . . ?
C33 Sc1 C57 61.3(2) . . ?
C33 Sc1 C58 90.9(2) . . ?
C33 Sc1 C75 95.2(2) . . ?
C33 Sc1 U1 115.24(19) . . ?
C33 Sc1 Sc2 155.5(2) . . ?
C53 Sc1 C32 33.5(2) . . ?
C53 Sc1 C58 118.2(2) . . ?
C53 Sc1 U1 106.32(17) . . ?
C53 Sc1 Sc2 143.73(19) . . ?
C54 Sc1 C32 61.5(2) . . ?
C54 Sc1 C53 33.0(2) . . ?
C54 Sc1 C57 96.6(2) . . ?
C54 Sc1 C58 91.0(2) . . ?
C54 Sc1 C75 62.1(2) . . ?
C54 Sc1 U1 128.68(19) . . ?
C54 Sc1 Sc2 124.77(19) . . ?
C55 Sc1 C32 74.3(2) . . ?
C55 Sc1 C33 67.3(2) . . ?
C55 Sc1 C53 61.9(2) . . ?
C55 Sc1 C54 37.2(2) . . ?
C55 Sc1 C56 39.3(2) . . ?
C55 Sc1 C57 60.3(2) . . ?
C55 Sc1 C58 56.5(2) . . ?
C55 Sc1 C75 35.0(2) . . ?
C55 Sc1 U1 165.8(2) . . ?
C55 Sc1 Sc2 120.5(2) . . ?
C56 Sc1 C32 61.5(2) . . ?
C56 Sc1 C33 36.4(2) . . ?
C56 Sc1 C53 73.1(2) . . ?
C56 Sc1 C54 67.4(2) . . ?
C56 Sc1 C57 35.8(2) . . ?
C56 Sc1 C58 57.1(2) . . ?
C56 Sc1 C75 59.5(2) . . ?
C56 Sc1 U1 149.0(2) . . ?
C56 Sc1 Sc2 134.3(2) . . ?
C57 Sc1 C32 93.0(2) . . ?
C57 Sc1 C53 108.9(2) . . ?
C57 Sc1 C58 32.76(19) . . ?
C57 Sc1 U1 133.74(17) . . ?
C57 Sc1 Sc2 100.84(18) . . ?
C58 Sc1 U1 135.32(16) . . ?
C58 Sc1 Sc2 77.73(17) . . ?
C75 Sc1 C32 109.1(2) . . ?
C75 Sc1 C53 93.4(2) . . ?
C75 Sc1 C57 55.7(2) . . ?
C75 Sc1 C58 31.5(2) . . ?
C75 Sc1 U1 148.92(18) . . ?
C75 Sc1 Sc2 86.30(18) . . ?
C81 Sc1 C32 126.2(2) . . ?
C81 Sc1 C33 137.7(3) . . ?
C81 Sc1 C53 125.4(2) . . ?
C81 Sc1 C54 134.2(3) . . ?
C81 Sc1 C55 154.9(3) . . ?
C81 Sc1 C56 158.3(3) . . ?
C81 Sc1 C57 124.7(2) . . ?
C81 Sc1 C58 112.6(2) . . ?
C81 Sc1 C75 123.4(2) . . ?
C81 Sc1 U1 25.99(15) . . ?
C81 Sc1 Sc2 37.56(16) . . ?
Sc2 Sc1 U1 63.54(7) . . ?
C62 Sc2 C63 33.6(2) . . ?
C62 Sc2 C64 62.4(2) . . ?
C62 Sc2 C66 107.5(3) . . ?
C62 Sc2 C76 89.3(2) . . ?
C62 Sc2 C77 59.8(2) . . ?
C62 Sc2 C80 95.7(2) . . ?
C62 Sc2 Sc1 121.5(2) . . ?
C63 Sc2 C66 86.9(2) . . ?
C63 Sc2 C76 117.6(3) . . ?
C63 Sc2 Sc1 142.7(2) . . ?
C64 Sc2 C63 34.0(2) . . ?
C64 Sc2 C66 53.3(2) . . ?
C64 Sc2 C76 118.8(2) . . ?
C64 Sc2 Sc1 166.5(2) . . ?
C65 Sc2 C62 78.0(3) . . ?
C65 Sc2 C63 62.7(2) . . ?
C65 Sc2 C64 34.4(2) . . ?
C65 Sc2 C66 29.6(2) . . ?
C65 Sc2 C76 90.5(2) . . ?
C65 Sc2 C77 95.5(2) . . ?
C65 Sc2 C80 62.4(2) . . ?
C65 Sc2 Sc1 154.4(2) . . ?
C66 Sc2 Sc1 129.1(2) . . ?
C76 Sc2 C66 94.1(2) . . ?
C76 Sc2 Sc1 74.65(18) . . ?
C77 Sc2 C63 92.0(3) . . ?
C77 Sc2 C64 108.8(3) . . ?
C77 Sc2 C66 113.2(2) . . ?
C77 Sc2 C76 32.0(2) . . ?
C77 Sc2 Sc1 82.92(19) . . ?
C78 Sc2 C62 36.5(2) . . ?
C78 Sc2 C63 62.1(3) . . ?
C78 Sc2 C64 74.9(3) . . ?
C78 Sc2 C65 68.3(3) . . ?
C78 Sc2 C66 94.3(3) . . ?
C78 Sc2 C76 55.7(2) . . ?
C78 Sc2 C77 34.0(2) . . ?
C78 Sc2 C80 59.7(2) . . ?
C78 Sc2 Sc1 116.3(2) . . ?
C79 Sc2 C62 67.0(2) . . ?
C79 Sc2 C63 73.5(3) . . ?
C79 Sc2 C64 62.0(3) . . ?
C79 Sc2 C65 36.5(2) . . ?
C79 Sc2 C66 56.2(2) . . ?
C79 Sc2 C76 57.0(2) . . ?
C79 Sc2 C77 59.7(2) . . ?
C79 Sc2 C78 39.3(2) . . ?
C79 Sc2 C80 36.8(2) . . ?
C79 Sc2 Sc1 131.3(2) . . ?
C80 Sc2 C63 110.1(3) . . ?
C80 Sc2 C64 95.2(3) . . ?
C80 Sc2 C66 63.1(2) . . ?
C80 Sc2 C76 31.1(2) . . ?
C80 Sc2 C77 55.0(2) . . ?
C80 Sc2 Sc1 97.10(19) . . ?
C81 Sc2 C62 133.9(3) . . ?
C81 Sc2 C63 127.5(3) . . ?
C81 Sc2 C64 129.7(3) . . ?
C81 Sc2 C65 140.3(3) . . ?
C81 Sc2 C66 112.5(3) . . ?
C81 Sc2 C76 109.5(3) . . ?
C81 Sc2 C77 119.8(3) . . ?
C81 Sc2 C78 151.1(3) . . ?
C81 Sc2 C79 157.8(3) . . ?
C81 Sc2 C80 122.3(3) . . ?
C81 Sc2 Sc1 37.41(17) . . ?
C41 U2 C77 106.5(2) . . ?
C41 U2 C80 130.7(2) . . ?
C43 U2 C41 48.2(2) . . ?
C43 U2 C66 60.0(2) . . ?
C43 U2 C77 130.3(2) . . ?
C43 U2 C80 112.0(2) . . ?
C62 U2 C41 55.1(2) . . ?
C62 U2 C43 86.3(2) . . ?
C62 U2 C66 104.1(2) . . ?
C62 U2 C77 52.1(2) . . ?
C62 U2 C78 33.0(2) . . ?
C62 U2 C79 60.3(2) . . ?
C62 U2 C80 83.1(2) . . ?
C63 U2 C41 30.3(2) . . ?
C63 U2 C43 53.3(2) . . ?
C63 U2 C62 33.5(2) . . ?
C63 U2 C65 63.4(2) . . ?
C63 U2 C66 89.3(2) . . ?
C63 U2 C77 83.9(2) . . ?
C63 U2 C78 58.8(2) . . ?
C63 U2 C79 70.0(2) . . ?
C63 U2 C80 100.5(2) . . ?
C64 U2 C41 51.8(2) . . ?
C64 U2 C43 31.2(2) . . ?
C64 U2 C62 62.5(2) . . ?
C64 U2 C63 35.9(2) . . ?
C64 U2 C65 35.2(2) . . ?
C64 U2 C66 54.7(2) . . ?
C64 U2 C77 99.3(2) . . ?
C64 U2 C78 71.2(2) . . ?
C64 U2 C79 59.7(2) . . ?
C64 U2 C80 88.2(2) . . ?
C65 U2 C41 86.4(2) . . ?
C65 U2 C43 57.3(2) . . ?
C65 U2 C62 74.3(2) . . ?
C65 U2 C66 29.8(2) . . ?
C65 U2 C77 83.2(2) . . ?
C65 U2 C78 61.6(2) . . ?
C65 U2 C79 33.5(2) . . ?
C65 U2 C80 55.2(2) . . ?
C66 U2 C41 104.1(2) . . ?
C66 U2 C77 100.8(2) . . ?
C66 U2 C80 58.4(2) . . ?
C78 U2 C41 86.3(2) . . ?
C78 U2 C43 102.0(2) . . ?
C78 U2 C66 87.0(2) . . ?
C78 U2 C77 28.33(19) . . ?
C78 U2 C80 50.29(19) . . ?
C79 U2 C41 100.0(2) . . ?
C79 U2 C43 88.3(2) . . ?
C79 U2 C66 53.8(2) . . ?
C79 U2 C77 50.0(2) . . ?
C79 U2 C78 33.8(2) . . ?
C79 U2 C80 31.09(19) . . ?
C80 U2 C77 46.19(18) . . ?
C81 U2 C41 117.5(2) . . ?
C81 U2 C43 122.5(3) . . ?
C81 U2 C62 135.7(3) . . ?
C81 U2 C63 145.7(3) . . ?
C81 U2 C64 153.7(3) . . ?
C81 U2 C65 148.4(3) . . ?
C81 U2 C66 119.1(3) . . ?
C81 U2 C77 107.0(3) . . ?
C81 U2 C78 135.0(3) . . ?
C81 U2 C79 141.5(3) . . ?
C81 U2 C80 110.5(2) . . ?
C33 Sc3 C53 53.2(3) . . ?
C33 Sc3 U2 151.7(5) . . ?
C33 Sc3 Sc4 96.5(4) . . ?
C53 Sc3 U2 145.3(5) . . ?
C53 Sc3 Sc4 91.2(4) . . ?
C54 Sc3 C33 68.3(3) . . ?
C54 Sc3 C53 29.7(2) . . ?
C54 Sc3 C74 67.6(3) . . ?
C54 Sc3 U2 139.5(5) . . ?
C54 Sc3 Sc4 116.7(4) . . ?
C55 Sc3 C33 60.5(3) . . ?
C55 Sc3 C53 56.1(3) . . ?
C55 Sc3 C54 35.2(3) . . ?
C55 Sc3 C56 36.9(3) . . ?
C55 Sc3 C57 59.4(3) . . ?
C55 Sc3 C58 58.8(3) . . ?
C55 Sc3 C74 59.4(3) . . ?
C55 Sc3 C75 36.3(3) . . ?
C55 Sc3 U2 142.6(5) . . ?
C55 Sc3 Sc4 146.7(5) . . ?
C56 Sc3 C33 32.0(2) . . ?
C56 Sc3 C53 65.2(3) . . ?
C56 Sc3 C54 62.4(3) . . ?
C56 Sc3 C57 34.8(3) . . ?
C56 Sc3 C58 58.0(3) . . ?
C56 Sc3 C74 90.3(4) . . ?
C56 Sc3 U2 149.4(5) . . ?
C56 Sc3 Sc4 128.0(5) . . ?
C57 Sc3 C33 56.6(3) . . ?
C57 Sc3 C53 100.0(4) . . ?
C57 Sc3 C54 92.9(4) . . ?
C57 Sc3 C74 86.8(4) . . ?
C57 Sc3 U2 114.7(4) . . ?
C57 Sc3 Sc4 130.2(5) . . ?
C58 Sc3 C33 87.6(4) . . ?
C58 Sc3 C53 114.3(4) . . ?
C58 Sc3 C54 92.3(4) . . ?
C58 Sc3 C57 34.2(3) . . ?
C58 Sc3 C74 55.6(3) . . ?
C58 Sc3 U2 94.9(4) . . ?
C58 Sc3 Sc4 150.1(5) . . ?
C74 Sc3 C33 119.4(4) . . ?
C74 Sc3 C53 96.8(4) . . ?
C74 Sc3 U2 84.2(3) . . ?
C74 Sc3 Sc4 140.1(5) . . ?
C75 Sc3 C33 90.6(4) . . ?
C75 Sc3 C53 89.7(4) . . ?
C75 Sc3 C54 62.2(3) . . ?
C75 Sc3 C56 59.5(3) . . ?
C75 Sc3 C57 57.6(3) . . ?
C75 Sc3 C58 34.0(3) . . ?
C75 Sc3 C74 31.7(2) . . ?
C75 Sc3 U2 107.2(4) . . ?
C75 Sc3 Sc4 171.8(5) . . ?
C81 Sc3 C33 126.1(6) . . ?
C81 Sc3 C53 117.8(5) . . ?
C81 Sc3 C54 134.3(6) . . ?
C81 Sc3 C55 168.0(7) . . ?
C81 Sc3 C56 153.6(7) . . ?
C81 Sc3 C57 132.3(6) . . ?
C81 Sc3 C58 127.8(5) . . ?
C81 Sc3 C74 114.4(5) . . ?
C81 Sc3 C75 142.4(6) . . ?
C81 Sc3 U2 36.1(2) . . ?
C81 Sc3 Sc4 32.1(3) . . ?
U2 Sc3 Sc4 68.1(3) . . ?
C1 Sc4 C2 34.6(3) . . ?
C1 Sc4 C6 32.2(3) . . ?
C1 Sc4 C9 63.2(3) . . ?
C1 Sc4 C12 58.5(3) . . ?
C1 Sc4 C29 90.2(4) . . ?
C1 Sc4 U2 138.6(4) . . ?
C1 Sc4 Sc3 152.2(5) . . ?
C2 Sc4 C6 57.6(3) . . ?
C2 Sc4 C9 92.6(3) . . ?
C2 Sc4 C12 34.5(3) . . ?
C2 Sc4 C29 86.4(4) . . ?
C2 Sc4 U2 137.0(4) . . ?
C2 Sc4 Sc3 118.0(4) . . ?
C6 Sc4 C29 118.9(4) . . ?
C6 Sc4 U2 107.1(4) . . ?
C6 Sc4 Sc3 146.6(4) . . ?
C9 Sc4 C6 68.7(3) . . ?
C9 Sc4 C29 65.4(3) . . ?
C9 Sc4 U2 120.6(4) . . ?
C9 Sc4 Sc3 141.6(4) . . ?
C10 Sc4 C1 38.5(3) . . ?
C10 Sc4 C2 59.8(3) . . ?
C10 Sc4 C6 61.6(3) . . ?
C10 Sc4 C9 34.4(3) . . ?
C10 Sc4 C11 35.9(3) . . ?
C10 Sc4 C12 58.8(3) . . ?
C10 Sc4 C29 57.6(3) . . ?
C10 Sc4 U2 153.7(5) . . ?
C10 Sc4 Sc3 149.4(5) . . ?
C11 Sc4 C1 61.0(3) . . ?
C11 Sc4 C2 58.6(3) . . ?
C11 Sc4 C6 91.9(3) . . ?
C11 Sc4 C9 60.6(3) . . ?
C11 Sc4 C12 34.8(3) . . ?
C11 Sc4 C29 30.1(2) . . ?
C11 Sc4 U2 160.2(4) . . ?
C11 Sc4 Sc3 114.4(4) . . ?
C12 Sc4 C6 88.8(3) . . ?
C12 Sc4 C9 91.4(4) . . ?
C12 Sc4 C29 55.2(3) . . ?
C12 Sc4 U2 147.5(4) . . ?
C12 Sc4 Sc3 101.0(4) . . ?
C29 Sc4 U2 130.3(3) . . ?
C29 Sc4 Sc3 92.3(3) . . ?
C81 Sc4 C1 155.0(5) . . ?
C81 Sc4 C2 134.6(5) . . ?
C81 Sc4 C6 127.0(5) . . ?
C81 Sc4 C9 132.6(5) . . ?
C81 Sc4 C10 164.9(5) . . ?
C81 Sc4 C11 140.8(5) . . ?
C81 Sc4 C12 128.6(5) . . ?
C81 Sc4 C29 113.6(4) . . ?
C81 Sc4 U2 22.2(2) . . ?
C81 Sc4 Sc3 28.7(3) . . ?
Sc3 Sc4 U2 50.8(2) . . ?
C31 U3 C34 61.3(2) . . ?
C31 U3 C52 48.07(19) . . ?
C31 U3 C57 111.5(2) . . ?
C31 U3 C75 129.8(2) . . ?
C32 U3 C31 31.6(2) . . ?
C32 U3 C33 34.3(2) . . ?
C32 U3 C34 55.0(2) . . ?
C32 U3 C52 52.4(2) . . ?
C32 U3 C53 35.9(2) . . ?
C32 U3 C54 62.0(2) . . ?
C32 U3 C55 70.7(2) . . ?
C32 U3 C56 59.8(2) . . ?
C32 U3 C57 86.6(2) . . ?
C32 U3 C75 98.5(2) . . ?
C33 U3 C31 57.9(2) . . ?
C33 U3 C34 31.2(2) . . ?
C33 U3 C52 85.9(2) . . ?
C33 U3 C53 62.2(2) . . ?
C33 U3 C54 72.9(2) . . ?
C33 U3 C55 60.5(2) . . ?
C33 U3 C56 33.6(2) . . ?
C33 U3 C57 54.1(2) . . ?
C33 U3 C75 81.7(2) . . ?
C34 U3 C52 105.0(2) . . ?
C34 U3 C57 57.34(19) . . ?
C34 U3 C75 99.7(2) . . ?
C52 U3 C57 129.4(2) . . ?
C52 U3 C75 106.14(19) . . ?
C53 U3 C31 52.9(2) . . ?
C53 U3 C34 89.5(2) . . ?
C53 U3 C52 30.3(2) . . ?
C53 U3 C54 32.8(2) . . ?
C53 U3 C55 58.3(2) . . ?
C53 U3 C56 69.7(2) . . ?
C53 U3 C57 99.1(2) . . ?
C53 U3 C75 83.6(2) . . ?
C54 U3 C31 85.4(2) . . ?
C54 U3 C34 104.1(2) . . ?
C54 U3 C52 54.2(2) . . ?
C54 U3 C55 33.0(2) . . ?
C54 U3 C56 59.9(2) . . ?
C54 U3 C57 82.6(2) . . ?
C54 U3 C75 52.6(2) . . ?
C55 U3 C31 101.7(2) . . ?
C55 U3 C34 86.9(2) . . ?
C55 U3 C52 85.6(2) . . ?
C55 U3 C57 49.87(19) . . ?
C55 U3 C75 28.13(18) . . ?
C56 U3 C31 89.3(2) . . ?
C56 U3 C34 54.4(2) . . ?
C56 U3 C52 99.8(2) . . ?
C56 U3 C55 33.13(19) . . ?
C56 U3 C57 29.82(19) . . ?
C56 U3 C75 48.46(19) . . ?
C57 U3 C75 45.62(17) . . ?
C81 U3 C31 123.3(3) . . ?
C81 U3 C32 154.8(3) . . ?
C81 U3 C33 150.2(3) . . ?
C81 U3 C34 119.6(2) . . ?
C81 U3 C52 117.5(2) . . ?
C81 U3 C53 145.7(3) . . ?
C81 U3 C54 135.1(2) . . ?
C81 U3 C55 134.4(3) . . ?
C81 U3 C56 141.1(3) . . ?
C81 U3 C57 111.5(2) . . ?
C81 U3 C75 106.7(2) . . ?
C1 Sc5 C5 54.9(3) . . ?
C1 Sc5 C10 32.3(3) . . ?
C1 Sc5 C21 102.5(5) . . ?
C1 Sc5 C23 117.3(5) . . ?
C5 Sc5 C10 86.9(4) . . ?
C5 Sc5 C21 53.5(3) . . ?
C6 Sc5 C1 33.3(3) . . ?
C6 Sc5 C5 32.9(3) . . ?
C6 Sc5 C9 73.9(4) . . ?
C6 Sc5 C10 59.8(4) . . ?
C6 Sc5 C21 69.8(4) . . ?
C6 Sc5 C22 63.4(4) . . ?
C6 Sc5 C23 91.8(5) . . ?
C6 Sc5 C24 94.0(5) . . ?
C7 Sc5 C1 61.4(4) . . ?
C7 Sc5 C5 59.9(4) . . ?
C7 Sc5 C6 37.3(3) . . ?
C7 Sc5 C8 37.4(3) . . ?
C7 Sc5 C9 63.8(4) . . ?
C7 Sc5 C10 70.8(4) . . ?
C7 Sc5 C21 60.4(4) . . ?
C7 Sc5 C22 36.4(3) . . ?
C7 Sc5 C23 56.5(4) . . ?
C7 Sc5 C24 57.9(4) . . ?
C7 Sc5 C81 169.1(8) . . ?
C8 Sc5 C1 70.1(4) . . ?
C8 Sc5 C5 95.1(5) . . ?
C8 Sc5 C6 65.2(4) . . ?
C8 Sc5 C9 33.4(3) . . ?
C8 Sc5 C10 57.0(4) . . ?
C8 Sc5 C21 90.5(5) . . ?
C8 Sc5 C22 59.8(4) . . ?
C8 Sc5 C23 56.0(4) . . ?
C8 Sc5 C24 34.5(3) . . ?
C9 Sc5 C1 58.6(4) . . ?
C9 Sc5 C5 106.5(5) . . ?
C9 Sc5 C10 31.1(3) . . ?
C9 Sc5 C21 122.7(5) . . ?
C9 Sc5 C23 86.1(4) . . ?
C10 Sc5 C21 127.6(5) . . ?
C22 Sc5 C1 94.7(5) . . ?
C22 Sc5 C5 66.0(4) . . ?
C22 Sc5 C9 92.8(5) . . ?
C22 Sc5 C10 106.9(5) . . ?
C22 Sc5 C21 31.1(3) . . ?
C22 Sc5 C23 32.4(3) . . ?
C22 Sc5 C24 55.3(4) . . ?
C23 Sc5 C5 98.3(5) . . ?
C23 Sc5 C10 113.0(5) . . ?
C23 Sc5 C21 53.2(3) . . ?
C24 Sc5 C1 104.6(5) . . ?
C24 Sc5 C5 115.8(5) . . ?
C24 Sc5 C9 57.0(3) . . ?
C24 Sc5 C10 87.1(4) . . ?
C24 Sc5 C21 82.9(5) . . ?
C24 Sc5 C23 31.4(3) . . ?
C81 Sc5 C1 127.3(6) . . ?
C81 Sc5 C5 118.0(6) . . ?
C81 Sc5 C6 146.0(7) . . ?
C81 Sc5 C8 146.9(7) . . ?
C81 Sc5 C9 125.2(6) . . ?
C81 Sc5 C10 120.1(6) . . ?
C81 Sc5 C21 109.3(5) . . ?
C81 Sc5 C22 132.8(7) . . ?
C81 Sc5 C23 115.4(6) . . ?
C81 Sc5 C24 119.9(6) . . ?
C64 Sc6 C62 55.4(3) . . ?
C64 Sc6 C67 88.4(4) . . ?
C64 Sc6 C68 106.4(5) . . ?
C64 Sc6 C76 114.3(5) . . ?
C64 Sc6 C77 98.0(5) . . ?
C65 Sc6 C62 70.4(4) . . ?
C65 Sc6 C64 33.8(3) . . ?
C65 Sc6 C66 33.9(3) . . ?
C65 Sc6 C67 60.1(4) . . ?
C65 Sc6 C68 72.8(4) . . ?
C65 Sc6 C76 91.3(5) . . ?
C65 Sc6 C77 89.8(5) . . ?
C65 Sc6 C78 64.0(4) . . ?
C65 Sc6 C80 65.7(4) . . ?
C66 Sc6 C62 104.1(5) . . ?
C66 Sc6 C64 56.6(4) . . ?
C66 Sc6 C67 32.2(3) . . ?
C66 Sc6 C68 57.7(3) . . ?
C66 Sc6 C76 101.2(5) . . ?
C66 Sc6 C77 114.5(5) . . ?
C66 Sc6 C78 95.0(5) . . ?
C67 Sc6 C62 126.8(5) . . ?
C67 Sc6 C77 108.6(5) . . ?
C68 Sc6 C62 118.4(5) . . ?
C68 Sc6 C67 30.5(2) . . ?
C68 Sc6 C76 53.7(3) . . ?
C68 Sc6 C77 81.7(4) . . ?
C76 Sc6 C62 79.6(4) . . ?
C76 Sc6 C67 83.3(4) . . ?
C76 Sc6 C77 30.2(2) . . ?
C77 Sc6 C62 51.2(3) . . ?
C78 Sc6 C62 30.6(2) . . ?
C78 Sc6 C64 68.1(4) . . ?
C78 Sc6 C67 104.8(5) . . ?
C78 Sc6 C68 88.7(5) . . ?
C78 Sc6 C76 52.1(3) . . ?
C78 Sc6 C77 30.0(3) . . ?
C79 Sc6 C62 58.3(4) . . ?
C79 Sc6 C64 60.0(4) . . ?
C79 Sc6 C65 37.0(3) . . ?
C79 Sc6 C66 61.5(4) . . ?
C79 Sc6 C67 70.4(4) . . ?
C79 Sc6 C68 62.4(4) . . ?
C79 Sc6 C76 55.9(4) . . ?
C79 Sc6 C77 54.2(4) . . ?
C79 Sc6 C78 35.3(3) . . ?
C79 Sc6 C80 38.0(3) . . ?
C80 Sc6 C62 87.3(5) . . ?
C80 Sc6 C64 96.2(5) . . ?
C80 Sc6 C66 70.4(4) . . ?
C80 Sc6 C67 56.4(4) . . ?
C80 Sc6 C68 32.1(3) . . ?
C80 Sc6 C76 30.8(3) . . ?
C80 Sc6 C77 52.1(4) . . ?
C80 Sc6 C78 57.0(4) . . ?
C81 Sc6 C62 115.2(6) . . ?
C81 Sc6 C64 129.9(7) . . ?
C81 Sc6 C65 157.7(9) . . ?
C81 Sc6 C66 132.6(7) . . ?
C81 Sc6 C67 117.9(6) . . ?
C81 Sc6 C68 117.5(6) . . ?
C81 Sc6 C76 110.8(6) . . ?
C81 Sc6 C77 110.7(6) . . ?
C81 Sc6 C78 132.2(7) . . ?
C81 Sc6 C79 164.8(8) . . ?
C81 Sc6 C80 133.9(7) . . ?
C1 U4 C2 33.7(2) . . ?
C1 U4 C3 58.9(3) . . ?
C1 U4 C4 67.9(3) . . ?
C1 U4 C5 60.3(3) . . ?
C1 U4 C7 57.5(3) . . ?
C1 U4 C8 62.3(3) . . ?
C1 U4 C10 33.2(2) . . ?
C1 U4 C12 51.3(2) . . ?
C1 U4 C20 87.5(3) . . ?
C2 U4 C3 31.7(2) . . ?
C2 U4 C4 55.6(3) . . ?
C2 U4 C7 89.7(3) . . ?
C2 U4 C8 95.2(3) . . ?
C2 U4 C10 52.8(2) . . ?
C2 U4 C12 29.9(2) . . ?
C2 U4 C20 96.0(4) . . ?
C3 U4 C7 102.7(3) . . ?
C3 U4 C8 119.7(3) . . ?
C3 U4 C10 84.2(3) . . ?
C3 U4 C12 52.3(2) . . ?
C3 U4 C20 77.8(3) . . ?
C4 U4 C3 30.7(2) . . ?
C4 U4 C7 86.6(3) . . ?
C4 U4 C8 112.6(3) . . ?
C4 U4 C10 100.5(3) . . ?
C4 U4 C12 81.8(3) . . ?
C4 U4 C20 47.1(3) . . ?
C5 U4 C2 68.1(3) . . ?
C5 U4 C3 57.0(3) . . ?
C5 U4 C4 31.5(2) . . ?
C5 U4 C7 56.1(3) . . ?
C5 U4 C8 83.7(3) . . ?
C5 U4 C10 91.5(3) . . ?
C5 U4 C12 98.0(3) . . ?
C5 U4 C20 28.8(2) . . ?
C6 U4 C1 35.3(3) . . ?
C6 U4 C2 61.4(3) . . ?
C6 U4 C3 70.9(3) . . ?
C6 U4 C4 59.5(3) . . ?
C6 U4 C5 34.8(3) . . ?
C6 U4 C7 31.8(2) . . ?
C6 U4 C8 53.4(3) . . ?
C6 U4 C10 59.6(3) . . ?
C6 U4 C12 85.8(3) . . ?
C6 U4 C20 55.7(3) . . ?
C7 U4 C8 28.4(2) . . ?
C7 U4 C10 64.0(3) . . ?
C7 U4 C12 106.9(3) . . ?
C7 U4 C20 60.7(2) . . ?
C10 U4 C8 50.3(3) . . ?
C10 U4 C12 48.4(2) . . ?
C10 U4 C20 115.3(3) . . ?
C12 U4 C8 98.6(3) . . ?
C12 U4 C20 125.7(4) . . ?
C20 U4 C8 87.8(3) . . ?
C81 U4 C1 161.1(5) . . ?
C81 U4 C2 137.3(4) . . ?
C81 U4 C3 122.7(5) . . ?
C81 U4 C4 124.3(6) . . ?
C81 U4 C5 138.1(5) . . ?
C81 U4 C6 161.1(4) . . ?
C81 U4 C7 131.9(5) . . ?
C81 U4 C8 117.1(5) . . ?
C81 U4 C10 130.1(5) . . ?
C81 U4 C12 112.8(3) . . ?
C81 U4 C20 111.4(4) . . ?
C41 Sc7 U4 92.4(8) . . ?
C42 Sc7 C41 29.5(3) . . ?
C42 Sc7 C79 109.6(9) . . ?
C42 Sc7 U4 85.4(8) . . ?
C43 Sc7 C41 51.7(6) . . ?
C43 Sc7 C42 32.2(4) . . ?
C43 Sc7 C44 35.0(6) . . ?
C43 Sc7 C45 60.6(9) . . ?
C43 Sc7 C63 57.2(6) . . ?
C43 Sc7 C65 66.3(8) . . ?
C43 Sc7 C66 73.1(9) . . ?
C43 Sc7 C79 91.8(9) . . ?
C43 Sc7 U4 109.9(11) . . ?
C44 Sc7 C41 83.7(9) . . ?
C44 Sc7 C42 56.7(7) . . ?
C44 Sc7 C45 33.4(5) . . ?
C44 Sc7 C63 91.8(10) . . ?
C44 Sc7 C66 62.2(9) . . ?
C44 Sc7 C79 106.3(10) . . ?
C44 Sc7 U4 98.4(11) . . ?
C45 Sc7 C41 112.3(11) . . ?
C45 Sc7 C42 88.8(11) . . ?
C45 Sc7 C63 107.7(10) . . ?
C45 Sc7 C79 87.9(8) . . ?
C45 Sc7 U4 112.8(12) . . ?
C63 Sc7 C41 30.0(4) . . ?
C63 Sc7 C42 52.7(5) . . ?
C63 Sc7 C79 62.1(7) . . ?
C63 Sc7 U4 119.8(10) . . ?
C64 Sc7 C41 52.6(6) . . ?
C64 Sc7 C42 56.1(7) . . ?
C64 Sc7 C43 37.7(5) . . ?
C64 Sc7 C44 65.5(9) . . ?
C64 Sc7 C45 73.9(10) . . ?
C64 Sc7 C63 34.2(5) . . ?
C64 Sc7 C65 37.0(5) . . ?
C64 Sc7 C66 62.4(7) . . ?
C64 Sc7 C79 55.6(6) . . ?
C64 Sc7 U4 141.3(12) . . ?
C65 Sc7 C41 87.5(8) . . ?
C65 Sc7 C42 92.1(9) . . ?
C65 Sc7 C44 76.7(10) . . ?
C65 Sc7 C45 62.8(8) . . ?
C65 Sc7 C63 61.3(7) . . ?
C65 Sc7 C66 33.9(4) . . ?
C65 Sc7 C79 29.7(4) . . ?
C65 Sc7 U4 175.1(17) . . ?
C66 Sc7 C41 114.5(10) . . ?
C66 Sc7 C42 105.3(11) . . ?
C66 Sc7 C45 34.8(5) . . ?
C66 Sc7 C63 93.4(9) . . ?
C66 Sc7 C79 53.7(6) . . ?
C66 Sc7 U4 143.1(14) . . ?
C79 Sc7 C41 92.1(8) . . ?
C79 Sc7 U4 155.2(14) . . ?
C81 Sc7 C41 112.4(12) . . ?
C81 Sc7 C42 120.2(12) . . ?
C81 Sc7 C43 149.5(15) . . ?
C81 Sc7 C44 133.0(15) . . ?
C81 Sc7 C45 127.5(14) . . ?
C81 Sc7 C63 124.7(16) . . ?
C81 Sc7 C64 158.4(19) . . ?
C81 Sc7 C65 143.9(17) . . ?
C81 Sc7 C66 132.2(13) . . ?
C81 Sc7 C79 116.4(15) . . ?
C81 Sc7 U4 40.2(5) . . ?
C32 Sc8 C33 28.6(4) . . ?
C32 Sc8 C58 103.8(10) . . ?
C33 Sc8 C58 77.5(8) . . ?
C53 Sc8 C32 31.3(4) . . ?
C53 Sc8 C33 54.9(7) . . ?
C53 Sc8 C56 67.4(8) . . ?
C53 Sc8 C58 112.3(10) . . ?
C53 Sc8 C73 89.2(10) . . ?
C53 Sc8 C74 106.6(10) . . ?
C54 Sc8 C32 59.0(8) . . ?
C54 Sc8 C33 69.7(8) . . ?
C54 Sc8 C53 34.2(5) . . ?
C54 Sc8 C55 38.2(5) . . ?
C54 Sc8 C56 62.9(7) . . ?
C54 Sc8 C58 89.3(10) . . ?
C54 Sc8 C72 35.4(5) . . ?
C54 Sc8 C73 60.0(8) . . ?
C54 Sc8 C74 72.5(9) . . ?
C54 Sc8 C75 64.7(8) . . ?
C55 Sc8 C32 67.9(8) . . ?
C55 Sc8 C33 57.9(7) . . ?
C55 Sc8 C53 61.7(7) . . ?
C55 Sc8 C56 34.2(5) . . ?
C55 Sc8 C58 52.3(7) . . ?
C55 Sc8 C72 63.1(8) . . ?
C55 Sc8 C73 69.3(8) . . ?
C55 Sc8 C74 59.7(8) . . ?
C55 Sc8 C75 34.8(5) . . ?
C56 Sc8 C32 53.4(6) . . ?
C56 Sc8 C33 30.1(4) . . ?
C56 Sc8 C58 50.4(6) . . ?
C56 Sc8 C73 102.8(10) . . ?
C56 Sc8 C74 85.9(9) . . ?
C72 Sc8 C32 89.3(10) . . ?
C72 Sc8 C33 104.9(10) . . ?
C72 Sc8 C53 58.5(7) . . ?
C72 Sc8 C56 95.1(9) . . ?
C72 Sc8 C58 99.8(10) . . ?
C72 Sc8 C73 31.4(5) . . ?
C72 Sc8 C74 57.7(7) . . ?
C73 Sc8 C32 118.6(11) . . ?
C73 Sc8 C33 125.3(10) . . ?
C73 Sc8 C58 81.7(9) . . ?
C74 Sc8 C32 126.3(10) . . ?
C74 Sc8 C33 115.3(10) . . ?
C74 Sc8 C58 51.5(6) . . ?
C74 Sc8 C73 31.0(4) . . ?
C75 Sc8 C32 101.6(10) . . ?
C75 Sc8 C33 84.3(9) . . ?
C75 Sc8 C53 95.0(10) . . ?
C75 Sc8 C56 54.4(6) . . ?
C75 Sc8 C58 29.2(4) . . ?
C75 Sc8 C72 70.6(8) . . ?
C75 Sc8 C73 56.5(7) . . ?
C75 Sc8 C74 31.8(5) . . ?
C81 Sc8 C32 118.9(15) . . ?
C81 Sc8 C33 117.8(15) . . ?
C81 Sc8 C53 134.7(17) . . ?
C81 Sc8 C54 162.0(19) . . ?
C81 Sc8 C55 159.7(19) . . ?
C81 Sc8 C56 132.2(16) . . ?
C81 Sc8 C58 108.1(14) . . ?
C81 Sc8 C72 132.7(16) . . ?
C81 Sc8 C73 116.7(15) . . ?
C81 Sc8 C74 114.4(15) . . ?
C81 Sc8 C75 130.1(17) . . ?
C10S C11S C12S 117.7(9) . . ?
C8S C7S C9S 119.6(10) . 2_656 ?
C9S C8S C7S 118.4(10) . . ?
N1P Ni1P N2P 89.98(13) . . ?
N1P Ni1P N3P 176.76(15) . . ?
N1P Ni1P N4P 89.79(13) . . ?
N3P Ni1P N2P 90.01(13) . . ?
N3P Ni1P N4P 90.09(13) . . ?
N4P Ni1P N2P 177.69(15) . . ?
C1P N1P Ni1P 127.6(3) . . ?
C1P N1P C4P 104.7(3) . . ?
C4P N1P Ni1P 127.6(3) . . ?
C6P N2P Ni1P 127.8(3) . . ?
C6P N2P C9P 104.3(3) . . ?
C9P N2P Ni1P 127.8(3) . . ?
C11P N3P Ni1P 127.7(3) . . ?
C11P N3P C14P 104.5(3) . . ?
C14P N3P Ni1P 127.7(3) . . ?
C16P N4P Ni1P 127.8(3) . . ?
C19P N4P Ni1P 128.2(3) . . ?
C19P N4P C16P 103.9(3) . . ?
N1P C1P C2P 111.0(3) . . ?
C20P C1P N1P 125.9(4) . . ?
C20P C1P C2P 123.0(4) . . ?
C1P C2P C21P 124.3(4) . . ?
C3P C2P C1P 106.5(3) . . ?
C3P C2P C21P 129.0(4) . . ?
C2P C3P C4P 106.8(3) . . ?
C2P C3P C23P 128.8(3) . . ?
C4P C3P C23P 124.2(4) . . ?
N1P C4P C3P 110.9(3) . . ?
C5P C4P N1P 125.6(4) . . ?
C5P C4P C3P 123.4(4) . . ?
C4P C5P C6P 124.1(4) . . ?
N2P C6P C5P 124.9(4) . . ?
N2P C6P C7P 111.8(3) . . ?
C5P C6P C7P 123.2(4) . . ?
C6P C7P C25P 124.6(4) . . ?
C8P C7P C6P 105.7(3) . . ?
C8P C7P C25P 129.6(4) . . ?
C7P C8P C9P 107.0(4) . . ?
C7P C8P C27P 128.4(4) . . ?
C9P C8P C27P 124.6(4) . . ?
N2P C9P C8P 111.2(3) . . ?
C10P C9P N2P 125.0(4) . . ?
C10P C9P C8P 123.8(4) . . ?
C9P C10P C11P 123.8(4) . . ?
N3P C11P C10P 125.6(4) . . ?
N3P C11P C12P 111.3(4) . . ?
C10P C11P C12P 123.0(4) . . ?
C11P C12P C29P 124.1(4) . . ?
C13P C12P C11P 106.2(3) . . ?
C13P C12P C29P 129.6(4) . . ?
C12P C13P C14P 106.6(3) . . ?
C12P C13P C31P 128.7(4) . . ?
C14P C13P C31P 124.6(4) . . ?
N3P C14P C13P 111.3(4) . . ?
C15P C14P N3P 125.5(4) . . ?
C15P C14P C13P 123.2(4) . . ?
C14P C15P C16P 124.0(4) . . ?
N4P C16P C15P 124.9(4) . . ?
N4P C16P C17P 111.5(3) . . ?
C15P C16P C17P 123.6(4) . . ?
C16P C17P C33P 124.4(4) . . ?
C18P C17P C16P 106.9(4) . . ?
C18P C17P C33P 128.7(4) . . ?
C17P C18P C19P 105.9(4) . . ?
C17P C18P C35P 130.0(4) . . ?
C19P C18P C35P 124.1(4) . . ?
N4P C19P C18P 111.8(3) . . ?
N4P C19P C20P 124.6(4) . . ?
C20P C19P C18P 123.6(4) . . ?
C1P C20P C19P 123.9(4) . . ?
C2P C21P C22P 111.1(3) . . ?
C3P C23P C24P 111.5(3) . . ?
C7P C25P C26P 112.9(4) . . ?
C8P C27P C28P 113.1(4) . . ?
C12P C29P C30P 112.4(4) . . ?
C13P C31P C32P 112.5(4) . . ?
C17P C33P C34P 113.2(4) . . ?
C18P C35P C36P 113.3(4) . . ?
C6S C1S C2S 120.2(5) . . ?
C3S C2S C1S 117.4(6) . . ?
C2S C3S C4S 122.4(6) . . ?
C5S C4S C3S 118.5(5) . . ?
C4S C5S C6S 120.9(6) . . ?
C1S C6S C5S 120.5(6) . . ?

loop_
_geom_bond_atom_site_label_1
_geom_bond_atom_site_label_2
_geom_bond_distance
_geom_bond_site_symmetry_2
_geom_bond_publ_flag
C1 C2 1.422(10) . ?
C1 C6 1.449(11) . ?
C1 C10 1.513(10) . ?
C1 U1 2.493(6) . ?
C1 Sc4 2.330(10) . ?
C1 Sc5 2.632(14) . ?
C1 U4 2.391(8) . ?
C2 C3 1.435(10) . ?
C2 C12 1.462(10) . ?
C2 U1 2.855(6) . ?
C2 Sc4 2.443(10) . ?
C2 U4 2.504(9) . ?
C3 C4 1.430(9) . ?
C3 C15 1.437(9) . ?
C3 U4 2.702(12) . ?
C4 C5 1.419(9) . ?
C4 C18 1.422(11) . ?
C4 U4 2.695(13) . ?
C5 C6 1.462(10) . ?
C5 C20 1.440(10) . ?
C5 U1 2.914(6) . ?
C5 Sc5 2.690(14) . ?
C5 U4 2.490(10) . ?
C6 C7 1.440(10) . ?
C6 U1 2.513(6) . ?
C6 Sc4 2.717(11) . ?
C6 Sc5 2.327(14) . ?
C6 U4 2.385(8) . ?
C7 C8 1.432(10) . ?
C7 C22 1.422(10) . ?
C7 U1 2.535(6) . ?
C7 Sc5 2.150(15) . ?
C7 U4 2.727(10) . ?
C8 C9 1.450(9) . ?
C8 C24 1.483(9) . ?
C8 U1 2.524(6) . ?
C8 Sc5 2.295(15) . ?
C8 U4 3.009(12) . ?
C9 C10 1.459(10) . ?
C9 C27 1.424(10) . ?
C9 U1 2.528(7) . ?
C9 Sc4 2.573(11) . ?
C9 Sc5 2.628(15) . ?
C9 U4 3.049(13) . ?
C10 C11 1.413(10) . ?
C10 U1 2.513(6) . ?
C10 Sc4 2.256(10) . ?
C10 Sc5 2.784(15) . ?
C10 U4 2.757(11) . ?
C11 C12 1.443(10) . ?
C11 C29 1.402(10) . ?
C11 U1 2.869(6) . ?
C11 Sc4 2.326(12) . ?
C11 U4 3.020(10) . ?
C12 C13 1.423(10) . ?
C12 Sc4 2.480(12) . ?
C12 U4 2.929(9) . ?
C13 C14 1.366(9) . ?
C13 C31 1.431(9) . ?
C14 C15 1.446(9) . ?
C14 C34 1.477(9) . ?
C15 C16 1.412(9) . ?
C16 C17 1.461(9) . ?
C16 C35 1.391(9) . ?
C17 C18 1.384(10) . ?
C17 C38 1.395(10) . ?
C18 C19 1.499(9) . ?
C19 C20 1.395(10) . ?
C19 C40 1.415(10) . ?
C20 C21 1.416(9) . ?
C20 U4 2.976(11) . ?
C21 C22 1.462(10) . ?
C21 C42 1.387(10) . ?
C21 Sc5 2.830(16) . ?
C22 C23 1.427(9) . ?
C22 U1 2.915(6) . ?
C22 Sc5 2.361(15) . ?
C22 U4 3.065(9) . ?
C23 C24 1.426(10) . ?
C23 C44 1.428(9) . ?
C23 Sc5 2.652(15) . ?
C24 C25 1.432(9) . ?
C24 U1 2.941(6) . ?
C24 Sc5 2.606(15) . ?
C25 C26 1.384(10) . ?
C25 C46 1.464(9) . ?
C26 C27 1.395(10) . ?
C26 C49 1.448(10) . ?
C27 C28 1.487(10) . ?
C27 U1 2.967(6) . ?
C28 C29 1.412(10) . ?
C28 C50 1.410(9) . ?
C29 C30 1.445(10) . ?
C29 Sc4 2.791(12) . ?
C30 C31 1.412(9) . ?
C30 C52 1.427(9) . ?
C30 U3 3.063(7) . ?
C31 C32 1.450(9) . ?
C31 U3 2.768(6) . ?
C32 C33 1.412(9) . ?
C32 C53 1.474(9) . ?
C32 Sc1 2.566(6) . ?
C32 U3 2.359(6) . ?
C32 Sc8 2.83(3) . ?
C33 C34 1.461(9) . ?
C33 C56 1.449(9) . ?
C33 Sc1 2.392(6) . ?
C33 Sc3 2.731(12) . ?
C33 U3 2.422(6) . ?
C33 Sc8 2.88(3) . ?
C34 C35 1.420(9) . ?
C34 U3 2.817(6) . ?
C35 C36 1.444(9) . ?
C36 C37 1.398(9) . ?
C36 C57 1.415(9) . ?
C37 C38 1.455(10) . ?
C37 C60 1.410(9) . ?
C38 C39 1.421(9) . ?
C39 C40 1.426(9) . ?
C39 C61 1.431(9) . ?
C40 C41 1.431(9) . ?
C41 C42 1.430(9) . ?
C41 C63 1.443(9) . ?
C41 U2 2.860(6) . ?
C41 Sc7 2.87(3) . ?
C42 C43 1.438(9) . ?
C42 Sc7 2.70(3) . ?
C43 C44 1.415(9) . ?
C43 C64 1.434(9) . ?
C43 U2 2.770(7) . ?
C43 Sc7 2.24(3) . ?
C44 C45 1.436(9) . ?
C44 Sc7 2.43(4) . ?
C45 C46 1.416(9) . ?
C45 C66 1.494(9) . ?
C45 Sc7 2.55(4) . ?
C46 C47 1.411(9) . ?
C47 C48 1.459(9) . ?
C47 C67 1.419(9) . ?
C48 C49 1.388(10) . ?
C48 C70 1.374(10) . ?
C49 C50 1.454(9) . ?
C50 C51 1.415(9) . ?
C51 C52 1.440(9) . ?
C51 C71 1.410(9) . ?
C52 C53 1.440(9) . ?
C52 U3 2.853(6) . ?
C53 C54 1.414(9) . ?
C53 Sc1 2.555(6) . ?
C53 Sc3 2.853(12) . ?
C53 U3 2.422(6) . ?
C53 Sc8 2.50(3) . ?
C54 C55 1.478(9) . ?
C54 C72 1.437(9) . ?
C54 Sc1 2.394(6) . ?
C54 Sc3 2.536(12) . ?
C54 U3 2.558(6) . ?
C54 Sc8 2.22(3) . ?
C55 C56 1.483(8) . ?
C55 C75 1.426(9) . ?
C55 Sc1 2.206(6) . ?
C55 Sc3 2.277(12) . ?
C55 U3 2.632(6) . ?
C55 Sc8 2.29(3) . ?
C56 C57 1.466(9) . ?
C56 Sc1 2.209(6) . ?
C56 Sc3 2.394(12) . ?
C56 U3 2.565(6) . ?
C56 Sc8 2.63(3) . ?
C57 C58 1.460(8) . ?
C57 Sc1 2.488(6) . ?
C57 Sc3 2.493(13) . ?
C57 U3 2.949(6) . ?
C58 C59 1.454(9) . ?
C58 C75 1.405(9) . ?
C58 Sc1 2.659(6) . ?
C58 Sc3 2.467(13) . ?
C58 Sc8 2.88(3) . ?
C59 C60 1.386(9) . ?
C59 C77 1.432(9) . ?
C60 C61 1.483(9) . ?
C61 C62 1.440(9) . ?
C61 U2 3.032(7) . ?
C62 C63 1.423(9) . ?
C62 C78 1.453(9) . ?
C62 Sc2 2.388(7) . ?
C62 U2 2.522(7) . ?
C62 Sc6 2.848(14) . ?
C63 C64 1.468(9) . ?
C63 Sc2 2.518(7) . ?
C63 U2 2.407(7) . ?
C63 Sc6 2.856(14) . ?
C63 Sc7 2.61(3) . ?
C64 C65 1.443(9) . ?
C64 Sc2 2.506(7) . ?
C64 U2 2.357(7) . ?
C64 Sc6 2.590(15) . ?
C64 Sc7 2.19(3) . ?
C65 C66 1.396(9) . ?
C65 C79 1.428(9) . ?
C65 Sc2 2.347(7) . ?
C65 U2 2.415(7) . ?
C65 Sc6 2.256(14) . ?
C65 Sc7 2.34(3) . ?
C66 C67 1.469(9) . ?
C66 Sc2 2.816(7) . ?
C66 U2 2.806(7) . ?
C66 Sc6 2.477(14) . ?
C66 Sc7 2.43(3) . ?
C67 C68 1.424(9) . ?
C67 Sc6 2.736(14) . ?
C68 C69 1.409(8) . ?
C68 C80 1.428(9) . ?
C68 Sc6 2.681(15) . ?
C69 C70 1.459(9) . ?
C69 C73 1.406(8) . ?
C70 C71 1.476(9) . ?
C71 C72 1.411(9) . ?
C72 C73 1.431(9) . ?
C72 U3 3.051(6) . ?
C72 Sc8 2.46(3) . ?
C73 C74 1.449(9) . ?
C73 Sc8 2.73(3) . ?
C74 C75 1.426(9) . ?
C74 C76 1.439(9) . ?
C74 Sc3 2.713(12) . ?
C74 Sc8 2.69(3) . ?
C75 Sc1 2.468(6) . ?
C75 Sc3 2.305(13) . ?
C75 U3 3.024(6) . ?
C75 Sc8 2.45(3) . ?
C76 C77 1.444(9) . ?
C76 C80 1.400(9) . ?
C76 Sc2 2.689(6) . ?
C76 Sc6 2.734(16) . ?
C77 C78 1.407(9) . ?
C77 Sc2 2.505(7) . ?
C77 U2 2.965(7) . ?
C77 Sc6 2.806(16) . ?
C78 C79 1.489(9) . ?
C78 Sc2 2.226(7) . ?
C78 U2 2.591(7) . ?
C78 Sc6 2.563(15) . ?
C79 C80 1.507(9) . ?
C79 Sc2 2.198(6) . ?
C79 U2 2.529(6) . ?
C79 Sc6 2.246(14) . ?
C79 Sc7 2.87(3) . ?
C80 Sc2 2.493(6) . ?
C80 U2 2.918(6) . ?
C80 Sc6 2.368(15) . ?
C81 U1 2.011(5) . ?
C81 Sc1 2.053(6) . ?
C81 Sc2 2.060(6) . ?
C81 U2 1.891(6) . ?
C81 Sc3 1.904(12) . ?
C81 Sc4 2.105(10) . ?
C81 U3 1.868(5) . ?
C81 Sc5 2.195(14) . ?
C81 Sc6 1.969(14) . ?
C81 U4 1.998(8) . ?
C81 Sc7 2.02(3) . ?
C81 Sc8 1.93(3) . ?
Sc1 Sc2 3.264(5) . ?
Sc3 Sc4 3.459(14) . ?
C10S C11S 1.364(11) . ?
C10S C12S 1.418(15) 2_656 ?
C11S C12S 1.371(15) . ?
C7S C8S 1.371(11) . ?
C7S C9S 1.435(16) 2_656 ?
C8S C9S 1.366(16) . ?
Ni1P N1P 1.959(3) . ?
Ni1P N2P 1.974(3) . ?
Ni1P N3P 1.959(4) . ?
Ni1P N4P 1.968(3) . ?
N1P C1P 1.372(5) . ?
N1P C4P 1.378(5) . ?
N2P C6P 1.371(5) . ?
N2P C9P 1.377(5) . ?
N3P C11P 1.369(5) . ?
N3P C14P 1.378(5) . ?
N4P C16P 1.380(5) . ?
N4P C19P 1.373(5) . ?
C1P C2P 1.452(5) . ?
C1P C20P 1.369(6) . ?
C2P C3P 1.347(6) . ?
C2P C21P 1.502(5) . ?
C3P C4P 1.446(5) . ?
C3P C23P 1.509(5) . ?
C4P C5P 1.371(6) . ?
C5P C6P 1.381(6) . ?
C6P C7P 1.446(6) . ?
C7P C8P 1.359(6) . ?
C7P C25P 1.494(6) . ?
C8P C9P 1.439(6) . ?
C8P C27P 1.510(6) . ?
C9P C10P 1.374(6) . ?
C10P C11P 1.386(6) . ?
C11P C12P 1.451(5) . ?
C12P C13P 1.355(7) . ?
C12P C29P 1.507(6) . ?
C13P C14P 1.442(5) . ?
C13P C31P 1.504(6) . ?
C14P C15P 1.376(6) . ?
C15P C16P 1.381(6) . ?
C16P C17P 1.435(6) . ?
C17P C18P 1.357(6) . ?
C17P C33P 1.511(6) . ?
C18P C19P 1.445(6) . ?
C18P C35P 1.496(6) . ?
C19P C20P 1.384(6) . ?
C21P C22P 1.537(6) . ?
C23P C24P 1.533(6) . ?
C25P C26P 1.531(6) . ?
C27P C28P 1.532(6) . ?
C29P C30P 1.529(7) . ?
C31P C32P 1.528(6) . ?
C33P C34P 1.527(7) . ?
C35P C36P 1.534(7) . ?
C1S C2S 1.421(10) . ?
C1S C6S 1.377(10) . ?
C2S C3S 1.382(8) . ?
C3S C4S 1.400(9) . ?
C4S C5S 1.367(9) . ?
C5S C6S 1.387(9) . ?
